data_7116316
loop_
_publ_author_name
'Sk Asif Ikbal'
'Sanfaori Brahma'
'Sankar Prasad Rath'

_publ_section_title
;
 Step-wise induction, amplification and inversion of molecular chirality
 through the coordination of chiral diamines with Zn(II) bisporphyrin
;
_journal_name_full Chem.Commun.
_journal_page_first 895
_journal_paper_doi 10.1039/C4cc07955H
_journal_volume 51
_journal_year 2015
_chemical_absolute_configuration S
_chemical_formula_sum 'C368 H502 Cl8 N48 O3 Zn8'
_chemical_formula_weight 6452.71
_chemical_name_systematic
;
 ?
;
_space_group_crystal_system monoclinic
_space_group_IT_number 3
_space_group_name_Hall 'P 2y'
_space_group_name_H-M_alt 'P 1 2 1'
_symmetry_space_group_name_Hall 'P 2y'
_symmetry_space_group_name_H-M 'P 1 2 1'
_atom_sites_solution_hydrogens mixed
_audit_creation_method SHELXL-2014
_cell_angle_alpha 90
_cell_angle_beta 102.292(2)
_cell_angle_gamma 90
_cell_formula_units_Z 1
_cell_length_a 24.8760(15)
_cell_length_b 13.2663(7)
_cell_length_c 26.3877(15)
_cell_measurement_reflns_used 999
_cell_measurement_temperature 100(2)
_cell_measurement_theta_max 27.0
_cell_measurement_theta_min 2.5
_cell_volume 8508.6(8)
_computing_cell_refinement 'Bruker SAINT'
_computing_data_collection 'Bruker APEX'
_computing_data_reduction 'Bruker SAINT'
_computing_molecular_graphics 'SHELXL 5.1, XP (Sheldrick, 1994)'
_computing_publication_material SHELXS-97
_computing_structure_refinement 'SHELXL-2014 (Sheldrick, 2014)'
_computing_structure_solution 'SHELXS-97 (Sheldrick, 2008)'
_diffrn_ambient_temperature 100(2)
_diffrn_measured_fraction_theta_full 0.997
_diffrn_measured_fraction_theta_max 0.997
_diffrn_measurement_device_type 'Bruker SMART APEX'
_diffrn_measurement_method \w
_diffrn_radiation_type MoK\a
_diffrn_radiation_wavelength 0.71073
_diffrn_reflns_av_R_equivalents 0.0701
_diffrn_reflns_av_unetI/netI 0.1586
_diffrn_reflns_Laue_measured_fraction_full 0.997
_diffrn_reflns_Laue_measured_fraction_max 0.997
_diffrn_reflns_limit_h_max 30
_diffrn_reflns_limit_h_min -27
_diffrn_reflns_limit_k_max 15
_diffrn_reflns_limit_k_min -16
_diffrn_reflns_limit_l_max 30
_diffrn_reflns_limit_l_min -31
_diffrn_reflns_number 46713
_diffrn_reflns_point_group_measured_fraction_full 0.920
_diffrn_reflns_point_group_measured_fraction_max 0.915
_diffrn_reflns_theta_full 25.000
_diffrn_reflns_theta_max 25.500
_diffrn_reflns_theta_min 1.580
_diffrn_source 'fine-focus sealed tube'
_exptl_absorpt_coefficient_mu 0.680
_exptl_absorpt_correction_T_max 0.897
_exptl_absorpt_correction_T_min 0.850
_exptl_absorpt_correction_type multi-scan
_exptl_absorpt_process_details 'SADABS 2.05 (Sheldrick, 2002)'
_exptl_crystal_colour 'dark red'
_exptl_crystal_density_diffrn 1.259
_exptl_crystal_description block
_exptl_crystal_F_000 3446
_exptl_crystal_size_max 0.260
_exptl_crystal_size_mid 0.200
_exptl_crystal_size_min 0.160
_refine_diff_density_max 0.834
_refine_diff_density_min -0.393
_refine_diff_density_rms 0.081
_refine_ls_abs_structure_details
;
 Flack x determined using 4864 quotients [(I+)-(I-)]/[(I+)+(I-)]
 (Parsons, Flack and Wagner, Acta Cryst. B69 (2013) 249-259).
;
_refine_ls_abs_structure_Flack 0.008(13)
_refine_ls_extinction_method none
_refine_ls_goodness_of_fit_ref 0.939
_refine_ls_hydrogen_treatment constr
_refine_ls_matrix_type full
_refine_ls_number_parameters 1955
_refine_ls_number_reflns 28953
_refine_ls_number_restraints 21
_refine_ls_restrained_S_all 0.939
_refine_ls_R_factor_all 0.1285
_refine_ls_R_factor_gt 0.0727
_refine_ls_shift/su_max 0.004
_refine_ls_shift/su_mean 0.000
_refine_ls_structure_factor_coef Fsqd
_refine_ls_weighting_details 'w=1/[\s^2^(Fo^2^)+(0.0670P)^2^] where P=(Fo^2^+2Fc^2^)/3'
_refine_ls_weighting_scheme calc
_refine_ls_wR_factor_gt 0.1463
_refine_ls_wR_factor_ref 0.1718
_reflns_Friedel_coverage 0.754
_reflns_Friedel_fraction_full 0.835
_reflns_Friedel_fraction_max 0.825
_reflns_number_gt 16815
_reflns_number_total 28953
_reflns_threshold_expression 'I > 2\s(I)'
_cod_data_source_file c4cc07955h2.cif
_cod_data_source_block 13mayd
_cod_database_code 7116316
_shelx_space_group_comment
;
The symmetry employed for this shelxl refinement is uniquely defined
by the following loop, which should always be used as a source of
symmetry information in preference to the above space-group names.
They are only intended as comments.
;
_shelx_estimated_absorpt_t_min 0.843
_shelx_estimated_absorpt_t_max 0.899
_shelxl_version_number 2014-3

loop_
_space_group_symop_operation_xyz
'x, y, z'
'-x, y, -z'

loop_
_atom_site_label
_atom_site_type_symbol
_atom_site_fract_x
_atom_site_fract_y
_atom_site_fract_z
_atom_site_U_iso_or_equiv
_atom_site_adp_type
_atom_site_occupancy
_atom_site_site_symmetry_order
_atom_site_calc_flag
_atom_site_refinement_flags_posn
_atom_site_refinement_flags_adp
_atom_site_refinement_flags_occupancy
_atom_site_disorder_assembly
_atom_site_disorder_group
Zn1 Zn 0.83447(5) 0.27903(8) 0.45838(4) 0.0295(3) Uani 1 1 d . . . . .
Zn2 Zn 0.59478(5) 0.34047(8) 0.47653(4) 0.0246(3) Uani 1 1 d . . . . .
N1 N 0.8574(3) 0.3639(6) 0.5261(3) 0.029(2) Uani 1 1 d . . . . .
N1S N 0.7475(3) 0.2908(7) 0.4560(3) 0.037(2) Uani 1 1 d . . . . .
H1SA H 0.7431 0.2722 0.4881 0.045 Uiso 1 1 calc R U . . .
H1SC H 0.7396 0.3578 0.4531 0.045 Uiso 1 1 calc R U . . .
N2S N 0.7159(4) 0.0796(8) 0.4701(4) 0.061(3) Uani 1 1 d . . . . .
H2SA H 0.6938 0.0302 0.4745 0.073 Uiso 1 1 calc R U . . .
H2SB H 0.7411 0.1013 0.4965 0.073 Uiso 1 1 calc R U . . .
N3S N 0.5510(3) 0.3965(6) 0.5334(3) 0.032(2) Uani 1 1 d . . . . .
H3SA H 0.5280 0.3460 0.5387 0.039 Uiso 1 1 calc R U . . .
H3SD H 0.5765 0.4031 0.5636 0.039 Uiso 1 1 calc R U . . .
C1S C 0.7027(4) 0.2399(8) 0.4188(4) 0.036(3) Uani 1 1 d . . . . .
H1SB H 0.6677 0.2535 0.4305 0.044 Uiso 1 1 calc R U . . .
C2S C 0.7109(4) 0.1251(9) 0.4198(4) 0.038(3) Uani 1 1 d . . . . .
H2SC H 0.7460 0.1115 0.4082 0.045 Uiso 1 1 calc R U . . .
C3S C 0.6645(4) 0.0754(10) 0.3801(4) 0.045(3) Uani 1 1 d . . . . .
H3SB H 0.6718 0.0022 0.3787 0.054 Uiso 1 1 calc R U . . .
H3SC H 0.6293 0.0842 0.3915 0.054 Uiso 1 1 calc R U . . .
C4S C 0.6593(5) 0.1205(11) 0.3264(4) 0.059(4) Uani 1 1 d . . . . .
H4SA H 0.6935 0.1071 0.3140 0.070 Uiso 1 1 calc R U . . .
H4SB H 0.6285 0.0875 0.3022 0.070 Uiso 1 1 calc R U . . .
C5S C 0.6494(5) 0.2313(11) 0.3263(4) 0.061(4) Uani 1 1 d . . . . .
H5SA H 0.6138 0.2447 0.3363 0.073 Uiso 1 1 calc R U . . .
H5SB H 0.6471 0.2583 0.2909 0.073 Uiso 1 1 calc R U . . .
C6S C 0.6966(5) 0.2860(9) 0.3650(4) 0.045(3) Uani 1 1 d . . . . .
H6SA H 0.7315 0.2791 0.3531 0.055 Uiso 1 1 calc R U . . .
H6SB H 0.6880 0.3588 0.3664 0.055 Uiso 1 1 calc R U . . .
C7S C 0.5171(4) 0.4921(8) 0.5277(4) 0.035(3) Uani 1 1 d . . . . .
H7SA H 0.4946 0.4903 0.5543 0.042 Uiso 1 1 d . U . . .
C8S C 0.5540(5) 0.5812(9) 0.5371(5) 0.060(4) Uani 1 1 d . . . . .
H8SA H 0.5804 0.5801 0.5139 0.072 Uiso 1 1 calc R U . . .
H8SB H 0.5749 0.5821 0.5735 0.072 Uiso 1 1 calc R U . . .
C9S C 0.5149(7) 0.6767(10) 0.5255(6) 0.091(7) Uani 1 1 d . . . . .
H9SA H 0.5365 0.7389 0.5319 0.109 Uiso 1 1 d . U . . .
H9SB H 0.4896 0.6785 0.5485 0.109 Uiso 1 1 d . U . . .
N2 N 0.8435(4) 0.4054(6) 0.4135(3) 0.033(2) Uani 1 1 d . . . . .
N3 N 0.8431(3) 0.1963(6) 0.3942(3) 0.028(2) Uani 1 1 d . . . . .
N4 N 0.8560(3) 0.1539(7) 0.5063(3) 0.0257(19) Uani 1 1 d . . . . .
N5 N 0.7783(3) 0.2276(6) 0.6457(3) 0.029(2) Uani 1 1 d . . . . .
H5A H 0.7719 0.2523 0.6141 0.035 Uiso 1 1 calc R U . . .
N51 N 0.6669(3) 0.3877(6) 0.5272(3) 0.0212(18) Uani 1 1 d . . . . .
N52 N 0.6043(3) 0.4516(6) 0.4253(3) 0.027(2) Uani 1 1 d . . . . .
N53 N 0.5394(3) 0.2731(6) 0.4156(3) 0.0243(18) Uani 1 1 d . . . . .
N54 N 0.6053(3) 0.2035(6) 0.5138(3) 0.0245(19) Uani 1 1 d . . . . .
C1 C 0.8655(4) 0.3346(8) 0.5771(3) 0.026(2) Uani 1 1 d . . . . .
C2 C 0.8731(4) 0.4240(8) 0.6122(4) 0.029(3) Uani 1 1 d . . . . .
C3 C 0.8713(4) 0.5039(8) 0.5795(4) 0.031(3) Uani 1 1 d . . . . .
C4 C 0.8618(4) 0.4671(8) 0.5257(4) 0.030(3) Uani 1 1 d . . . . .
C5 C 0.8585(4) 0.5281(8) 0.4830(4) 0.031(3) Uani 1 1 d . . . . .
H5B H 0.8626 0.5981 0.4904 0.038 Uiso 1 1 calc R U . . .
C6 C 0.8502(4) 0.5034(8) 0.4314(4) 0.033(3) Uani 1 1 d . . . . .
C7 C 0.8494(4) 0.5715(8) 0.3894(4) 0.029(2) Uani 1 1 d . . . . .
C8 C 0.8423(5) 0.5171(9) 0.3454(4) 0.044(3) Uani 1 1 d . . . . .
C9 C 0.8392(4) 0.4116(9) 0.3611(4) 0.035(3) Uani 1 1 d . . . . .
C10 C 0.8353(5) 0.3286(8) 0.3291(4) 0.042(3) Uani 1 1 d . . . . .
H10A H 0.8308 0.3420 0.2931 0.051 Uiso 1 1 calc R U . . .
C11 C 0.8371(5) 0.2270(9) 0.3435(4) 0.038(3) Uani 1 1 d . . . . .
C12 C 0.8369(4) 0.1417(8) 0.3094(4) 0.033(3) Uani 1 1 d . . . . .
C13 C 0.8417(4) 0.0591(8) 0.3391(4) 0.032(3) Uani 1 1 d . . . . .
C14 C 0.8462(4) 0.0905(8) 0.3919(4) 0.031(3) Uani 1 1 d . . . . .
C15 C 0.8517(4) 0.0324(8) 0.4349(4) 0.030(3) Uani 1 1 d . . . . .
H15A H 0.8534 -0.0379 0.4285 0.035 Uiso 1 1 calc R U . . .
C16 C 0.8552(4) 0.0574(7) 0.4869(4) 0.024(2) Uani 1 1 d . . . . .
C17 C 0.8615(4) -0.0142(8) 0.5295(4) 0.029(2) Uani 1 1 d . . . . .
C18 C 0.8660(4) 0.0388(8) 0.5745(4) 0.030(3) Uani 1 1 d . . . . .
C19 C 0.8635(4) 0.1458(8) 0.5586(4) 0.032(3) Uani 1 1 d . . . . .
C20 C 0.8680(4) 0.2301(7) 0.5930(3) 0.026(2) Uani 1 1 d . . . . .
C21 C 0.8767(4) 0.4379(8) 0.6685(4) 0.033(3) Uani 1 1 d . . . . .
H21A H 0.8586 0.3799 0.6815 0.040 Uiso 1 1 calc R U . . .
H21B H 0.8559 0.4993 0.6736 0.040 Uiso 1 1 calc R U . . .
C22 C 0.9351(5) 0.4473(9) 0.7008(4) 0.047(3) Uani 1 1 d . . . . .
H22A H 0.9337 0.4578 0.7373 0.071 Uiso 1 1 calc R U . . .
H22B H 0.9535 0.5047 0.6885 0.071 Uiso 1 1 calc R U . . .
H22C H 0.9556 0.3854 0.6976 0.071 Uiso 1 1 calc R U . . .
C23 C 0.8859(5) 0.6122(8) 0.5936(4) 0.040(3) Uani 1 1 d . . . . .
H23A H 0.8586 0.6567 0.5715 0.048 Uiso 1 1 calc R U . . .
H23B H 0.8833 0.6237 0.6301 0.048 Uiso 1 1 calc R U . . .
C24 C 0.9425(5) 0.6409(9) 0.5873(5) 0.062(4) Uani 1 1 d . . . . .
H24A H 0.9487 0.7127 0.5952 0.092 Uiso 1 1 calc R U . . .
H24B H 0.9457 0.6279 0.5515 0.092 Uiso 1 1 calc R U . . .
H24C H 0.9699 0.6008 0.6111 0.092 Uiso 1 1 calc R U . . .
C25 C 0.8578(5) 0.6827(7) 0.3946(4) 0.041(3) Uani 1 1 d . . . . .
H25A H 0.8364 0.7093 0.4193 0.050 Uiso 1 1 calc R U . . .
H25B H 0.8436 0.7150 0.3605 0.050 Uiso 1 1 calc R U . . .
C26 C 0.9182(5) 0.7111(9) 0.4136(4) 0.057(3) Uani 1 1 d . . . . .
H26A H 0.9216 0.7846 0.4159 0.086 Uiso 1 1 calc R U . . .
H26B H 0.9396 0.6855 0.3891 0.086 Uiso 1 1 calc R U . . .
H26C H 0.9321 0.6813 0.4478 0.086 Uiso 1 1 calc R U . . .
C27 C 0.8419(6) 0.5522(9) 0.2906(4) 0.063(4) Uani 1 1 d . U . . .
H27A H 0.8557 0.6224 0.2917 0.076 Uiso 1 1 calc R U . . .
H27B H 0.8671 0.5093 0.2756 0.076 Uiso 1 1 calc R U . . .
C28 C 0.7875(8) 0.5477(14) 0.2581(7) 0.128(7) Uani 1 1 d . U . . .
H28A H 0.7891 0.5681 0.2227 0.193 Uiso 1 1 calc R U . . .
H28B H 0.7630 0.5933 0.2717 0.193 Uiso 1 1 calc R U . . .
H28C H 0.7734 0.4786 0.2577 0.193 Uiso 1 1 calc R U . . .
C29 C 0.8316(5) 0.1455(10) 0.2514(4) 0.053(3) Uani 1 1 d . . . . .
H29A H 0.8543 0.0917 0.2405 0.063 Uiso 1 1 calc R U . . .
H29B H 0.8450 0.2113 0.2414 0.063 Uiso 1 1 calc R U . . .
C30 C 0.7693(6) 0.1307(11) 0.2232(4) 0.081(5) Uani 1 1 d . . . . .
H30A H 0.7673 0.1117 0.1869 0.122 Uiso 1 1 calc R U . . .
H30B H 0.7492 0.1938 0.2245 0.122 Uiso 1 1 calc R U . . .
H30C H 0.7529 0.0774 0.2406 0.122 Uiso 1 1 calc R U . . .
C31 C 0.8452(5) -0.0500(8) 0.3232(4) 0.040(3) Uani 1 1 d . . . . .
H31A H 0.8224 -0.0604 0.2880 0.048 Uiso 1 1 calc R U . . .
H31B H 0.8311 -0.0943 0.3475 0.048 Uiso 1 1 calc R U . . .
C32 C 0.9047(7) -0.0765(11) 0.3236(6) 0.094(5) Uani 1 1 d . . . . .
H32A H 0.9062 -0.1424 0.3072 0.140 Uiso 1 1 calc R U . . .
H32B H 0.9257 -0.0790 0.3595 0.140 Uiso 1 1 calc R U . . .
H32C H 0.9205 -0.0252 0.3044 0.140 Uiso 1 1 calc R U . . .
C33 C 0.8601(4) -0.1265(7) 0.5218(4) 0.031(3) Uani 1 1 d . . . . .
H33A H 0.8773 -0.1598 0.5549 0.038 Uiso 1 1 calc R U . . .
H33B H 0.8820 -0.1442 0.4958 0.038 Uiso 1 1 calc R U . . .
C34 C 0.8013(4) -0.1660(10) 0.5034(4) 0.046(3) Uani 1 1 d . . . . .
H34A H 0.8024 -0.2344 0.4896 0.070 Uiso 1 1 calc R U . . .
H34B H 0.7811 -0.1217 0.4763 0.070 Uiso 1 1 calc R U . . .
H34C H 0.7828 -0.1673 0.5327 0.070 Uiso 1 1 calc R U . . .
C35 C 0.8724(5) -0.0145(9) 0.6254(4) 0.044(3) Uani 1 1 d . . . . .
H35A H 0.8519 -0.0790 0.6202 0.052 Uiso 1 1 calc R U . . .
H35B H 0.8563 0.0274 0.6495 0.052 Uiso 1 1 calc R U . . .
C36 C 0.9331(5) -0.0357(10) 0.6495(4) 0.059(4) Uani 1 1 d . . . . .
H36A H 0.9356 -0.0774 0.6806 0.089 Uiso 1 1 calc R U . . .
H36B H 0.9524 0.0282 0.6590 0.089 Uiso 1 1 calc R U . . .
H36C H 0.9500 -0.0714 0.6243 0.089 Uiso 1 1 calc R U . . .
C37 C 0.8802(4) 0.2095(8) 0.6511(3) 0.027(2) Uani 1 1 d . . . . .
H37A H 0.9018 0.1465 0.6583 0.033 Uiso 1 1 calc R U . . .
H37B H 0.9029 0.2651 0.6694 0.033 Uiso 1 1 calc R U . . .
C38 C 0.8288(4) 0.1996(7) 0.6723(3) 0.031(3) Uani 1 1 d . . . . .
C39 C 0.8211(4) 0.1626(8) 0.7197(3) 0.027(2) Uani 1 1 d . . . . .
C40 C 0.7639(4) 0.1716(7) 0.7196(3) 0.030(3) Uani 1 1 d . . . . .
C41 C 0.7390(4) 0.2134(7) 0.6729(3) 0.028(2) Uani 1 1 d . . . . .
C42 C 0.6798(4) 0.2401(7) 0.6533(3) 0.027(2) Uani 1 1 d . . . . .
H42A H 0.6710 0.3004 0.6722 0.032 Uiso 1 1 calc R U . . .
H42B H 0.6566 0.1839 0.6611 0.032 Uiso 1 1 calc R U . . .
C43 C 0.8666(4) 0.1242(7) 0.7623(3) 0.036(3) Uani 1 1 d . . . . .
H43A H 0.8973 0.1003 0.7471 0.044 Uiso 1 1 calc R U . . .
H43B H 0.8529 0.0661 0.7795 0.044 Uiso 1 1 calc R U . . .
C44 C 0.8879(4) 0.2057(8) 0.8031(4) 0.042(3) Uani 1 1 d . . . . .
H44A H 0.9178 0.1779 0.8297 0.063 Uiso 1 1 calc R U . . .
H44B H 0.8578 0.2278 0.8193 0.063 Uiso 1 1 calc R U . . .
H44C H 0.9016 0.2633 0.7863 0.063 Uiso 1 1 calc R U . . .
C45 C 0.7364(4) 0.1435(8) 0.7630(3) 0.031(2) Uani 1 1 d . . . . .
H45A H 0.7613 0.0986 0.7873 0.037 Uiso 1 1 calc R U . . .
H45B H 0.7025 0.1052 0.7485 0.037 Uiso 1 1 calc R U . . .
C46 C 0.7212(4) 0.2353(8) 0.7937(4) 0.038(3) Uani 1 1 d . . . . .
H46A H 0.7060 0.2113 0.8229 0.056 Uiso 1 1 calc R U . . .
H46B H 0.6938 0.2769 0.7708 0.056 Uiso 1 1 calc R U . . .
H46C H 0.7543 0.2755 0.8069 0.056 Uiso 1 1 calc R U . . .
C51 C 0.6789(4) 0.3600(7) 0.5787(3) 0.024(2) Uani 1 1 d . . . . .
C52 C 0.7087(4) 0.4411(7) 0.6099(3) 0.025(2) Uani 1 1 d . . . . .
C53 C 0.7166(4) 0.5141(7) 0.5752(4) 0.028(2) Uani 1 1 d . . . . .
C54 C 0.6895(4) 0.4794(7) 0.5248(3) 0.023(2) Uani 1 1 d . . . . .
C55 C 0.6823(4) 0.5392(8) 0.4796(3) 0.032(3) Uani 1 1 d . . . . .
H55A H 0.7070 0.5941 0.4805 0.038 Uiso 1 1 calc R U . . .
C56 C 0.6433(4) 0.5266(7) 0.4342(4) 0.031(3) Uani 1 1 d . . . . .
C57 C 0.6307(5) 0.6007(8) 0.3908(4) 0.050(3) Uani 1 1 d . . . . .
C58 C 0.5872(5) 0.5677(8) 0.3574(4) 0.046(3) Uani 1 1 d . . . . .
C59 C 0.5708(5) 0.4739(8) 0.3788(4) 0.034(3) Uani 1 1 d . . . . .
C60 C 0.5273(4) 0.4126(8) 0.3546(4) 0.034(3) Uani 1 1 d . . . . .
H60A H 0.5039 0.4394 0.3243 0.040 Uiso 1 1 calc R U . . .
C61 C 0.5142(4) 0.3178(7) 0.3694(3) 0.026(2) Uani 1 1 d . . . . .
C62 C 0.4778(4) 0.2449(7) 0.3375(3) 0.028(2) Uani 1 1 d . . . . .
C63 C 0.4833(4) 0.1576(8) 0.3645(3) 0.030(2) Uani 1 1 d . . . . .
C64 C 0.5210(4) 0.1729(8) 0.4132(3) 0.028(2) Uani 1 1 d . . . . .
C65 C 0.5408(4) 0.1028(7) 0.4505(3) 0.022(2) Uani 1 1 d . . . . .
H65A H 0.5254 0.0373 0.4446 0.027 Uiso 1 1 calc R U . . .
C66 C 0.5809(4) 0.1147(7) 0.4963(4) 0.024(2) Uani 1 1 d . . . . .
C67 C 0.6013(4) 0.0345(8) 0.5319(3) 0.025(2) Uani 1 1 d . . . . .
C68 C 0.6368(4) 0.0774(7) 0.5728(4) 0.027(2) Uani 1 1 d . . . . .
C69 C 0.6377(4) 0.1854(7) 0.5619(3) 0.024(2) Uani 1 1 d . . . . .
C70 C 0.6653(4) 0.2616(8) 0.5951(3) 0.025(2) Uani 1 1 d . . . . .
C71 C 0.7254(4) 0.4571(7) 0.6679(3) 0.031(3) Uani 1 1 d . . . . .
H71A H 0.7566 0.5051 0.6753 0.038 Uiso 1 1 calc R U . . .
H71B H 0.7383 0.3922 0.6847 0.038 Uiso 1 1 calc R U . . .
C72 C 0.6784(5) 0.4978(8) 0.6917(4) 0.044(3) Uani 1 1 d . . . . .
H72A H 0.6916 0.5070 0.7291 0.067 Uiso 1 1 calc R U . . .
H72B H 0.6478 0.4497 0.6854 0.067 Uiso 1 1 calc R U . . .
H72C H 0.6658 0.5626 0.6757 0.067 Uiso 1 1 calc R U . . .
C73 C 0.7422(4) 0.6165(7) 0.5857(4) 0.032(3) Uani 1 1 d . . . . .
H73A H 0.7637 0.6322 0.5592 0.038 Uiso 1 1 calc R U . . .
H73B H 0.7679 0.6161 0.6200 0.038 Uiso 1 1 calc R U . . .
C74 C 0.6991(4) 0.6979(8) 0.5851(4) 0.037(3) Uani 1 1 d . . . . .
H74A H 0.7173 0.7630 0.5938 0.056 Uiso 1 1 calc R U . . .
H74B H 0.6770 0.6814 0.6106 0.056 Uiso 1 1 calc R U . . .
H74C H 0.6752 0.7016 0.5504 0.056 Uiso 1 1 calc R U . . .
C75 C 0.6662(6) 0.6937(11) 0.3876(5) 0.065(4) Uani 1 1 d . . . . .
H75A H 0.6445 0.7448 0.3645 0.078 Uiso 1 1 calc R U . . .
H75B H 0.6785 0.7237 0.4224 0.078 Uiso 1 1 calc R U . . .
C76 C 0.7119(7) 0.6639(10) 0.3679(5) 0.080(5) Uani 1 1 d . . . . .
H76A H 0.7380 0.7199 0.3709 0.120 Uiso 1 1 calc R U . . .
H76B H 0.6998 0.6450 0.3313 0.120 Uiso 1 1 calc R U . . .
H76C H 0.7297 0.6060 0.3876 0.120 Uiso 1 1 calc R U . . .
C77 C 0.5571(5) 0.6202(9) 0.3091(4) 0.057(4) Uani 1 1 d . . . . .
H77A H 0.5406 0.5689 0.2832 0.069 Uiso 1 1 calc R U . . .
H77B H 0.5838 0.6597 0.2942 0.069 Uiso 1 1 calc R U . . .
C78 C 0.5117(7) 0.6907(10) 0.3191(5) 0.092(6) Uani 1 1 d . . . . .
H78A H 0.4913 0.7181 0.2861 0.138 Uiso 1 1 calc R U . . .
H78B H 0.5283 0.7461 0.3417 0.138 Uiso 1 1 calc R U . . .
H78C H 0.4865 0.6530 0.3360 0.138 Uiso 1 1 calc R U . . .
C79 C 0.4448(4) 0.2658(8) 0.2836(3) 0.037(3) Uani 1 1 d . . . . .
H79A H 0.4291 0.3345 0.2824 0.045 Uiso 1 1 calc R U . . .
H79B H 0.4140 0.2173 0.2752 0.045 Uiso 1 1 calc R U . . .
C80 C 0.4805(5) 0.2570(10) 0.2433(4) 0.055(4) Uani 1 1 d . . . . .
H80A H 0.4570 0.2569 0.2085 0.083 Uiso 1 1 calc R U . . .
H80B H 0.5016 0.1941 0.2489 0.083 Uiso 1 1 calc R U . . .
H80C H 0.5059 0.3144 0.2468 0.083 Uiso 1 1 calc R U . . .
C81 C 0.4583(4) 0.0554(7) 0.3454(4) 0.035(3) Uani 1 1 d . . . . .
H81A H 0.4494 0.0178 0.3749 0.042 Uiso 1 1 calc R U . . .
H81B H 0.4236 0.0664 0.3195 0.042 Uiso 1 1 calc R U . . .
C82 C 0.4976(5) -0.0070(9) 0.3208(4) 0.049(3) Uani 1 1 d . . . . .
H82A H 0.4805 -0.0720 0.3094 0.074 Uiso 1 1 calc R U . . .
H82B H 0.5319 -0.0182 0.3464 0.074 Uiso 1 1 calc R U . . .
H82C H 0.5056 0.0293 0.2909 0.074 Uiso 1 1 calc R U . . .
C83 C 0.5883(4) -0.0754(7) 0.5218(4) 0.030(3) Uani 1 1 d . . . . .
H83A H 0.5479 -0.0835 0.5115 0.036 Uiso 1 1 calc R U . . .
H83B H 0.6011 -0.1132 0.5545 0.036 Uiso 1 1 calc R U . . .
C84 C 0.6143(4) -0.1211(7) 0.4803(4) 0.035(3) Uani 1 1 d . . . . .
H84A H 0.6062 -0.1935 0.4776 0.052 Uiso 1 1 calc R U . . .
H84B H 0.6542 -0.1110 0.4895 0.052 Uiso 1 1 calc R U . . .
H84C H 0.5993 -0.0885 0.4470 0.052 Uiso 1 1 calc R U . . .
C85 C 0.6722(4) 0.0164(7) 0.6155(4) 0.030(3) Uani 1 1 d . . . . .
H85A H 0.6529 -0.0468 0.6207 0.037 Uiso 1 1 calc R U . . .
H85B H 0.6785 0.0551 0.6483 0.037 Uiso 1 1 calc R U . . .
C86 C 0.7278(5) -0.0089(8) 0.6022(4) 0.039(3) Uani 1 1 d . . . . .
H86A H 0.7493 -0.0514 0.6297 0.059 Uiso 1 1 calc R U . . .
H86B H 0.7480 0.0535 0.5994 0.059 Uiso 1 1 calc R U . . .
H86C H 0.7216 -0.0452 0.5692 0.059 Uiso 1 1 calc R U . . .
Zn3 Zn 0.66055(5) 0.71968(8) 0.03624(4) 0.0285(3) Uani 1 1 d . . . . .
Zn4 Zn 0.91592(5) 0.65965(9) 0.04606(5) 0.0362(3) Uani 1 1 d . . . . .
N4S N 0.7476(4) 0.7165(8) 0.0484(3) 0.045(2) Uani 1 1 d . . . . .
H4SC H 0.7592 0.7385 0.0195 0.054 Uiso 1 1 d . U . . .
H4SD H 0.7608 0.6518 0.0541 0.054 Uiso 1 1 d . U . . .
N5S N 0.7973(8) 0.8947(14) 0.0310(6) 0.047(5) Uani 0.5 1 d . . P A 1
H5SC H 0.7633 0.8844 0.0141 0.056 Uiso 0.5 1 calc R U P A 1
H5SD H 0.8195 0.9329 0.0174 0.056 Uiso 0.5 1 calc R U P A 1
C10S C 0.7696(10) 0.7854(18) 0.0961(8) 0.029(5) Uani 0.5 1 d . . P A 1
H10B H 0.7394 0.8335 0.0989 0.035 Uiso 0.5 1 calc R U P A 1
C11S C 0.8169(9) 0.8485(19) 0.0816(7) 0.033(5) Uani 0.5 1 d . . P A 1
H11C H 0.8470 0.8005 0.0782 0.039 Uiso 0.5 1 calc R U P A 1
C12S C 0.8391(17) 0.916(3) 0.1317(17) 0.049(12) Uani 0.5 1 d . . P A 1
H12A H 0.8710 0.9543 0.1251 0.059 Uiso 0.5 1 calc R U P A 1
H12V H 0.8100 0.9653 0.1339 0.059 Uiso 0.5 1 calc R U P A 1
C13S C 0.8549(8) 0.8727(17) 0.1793(8) 0.034(6) Uani 0.5 1 d . . P A 1
H13U H 0.8635 0.9261 0.2060 0.041 Uiso 0.5 1 calc R U P A 1
H13V H 0.8886 0.8322 0.1806 0.041 Uiso 0.5 1 calc R U P A 1
C14S C 0.8101(11) 0.8062(19) 0.1908(8) 0.039(7) Uani 0.5 1 d . . P A 1
H14L H 0.8248 0.7629 0.2211 0.047 Uiso 0.5 1 calc R U P A 1
H14M H 0.7802 0.8481 0.1991 0.047 Uiso 0.5 1 calc R U P A 1
C15S C 0.789(2) 0.743(4) 0.145(2) 0.11(2) Uani 0.5 1 d . . P A 1
H15B H 0.8179 0.6948 0.1422 0.136 Uiso 0.5 1 calc R U P A 1
H15C H 0.7578 0.7034 0.1534 0.136 Uiso 0.5 1 calc R U P A 1
N5SA N 0.7901(8) 0.6127(15) 0.1435(7) 0.056(5) Uiso 0.5 1 d . . P A 2
H5SE H 0.8164 0.5829 0.1660 0.067 Uiso 0.5 1 calc R U P A 2
H5SF H 0.7661 0.5764 0.1215 0.067 Uiso 0.5 1 calc R U P A 2
C10A C 0.7912(12) 0.760(2) 0.0867(10) 0.043(8) Uiso 0.5 1 d . . P A 2
H10E H 0.8272 0.7365 0.0801 0.051 Uiso 0.5 1 calc R U P A 2
C11A C 0.7861(10) 0.724(3) 0.1424(10) 0.007(5) Uiso 0.5 1 d . . P A 2
H11D H 0.7488 0.7429 0.1476 0.008 Uiso 0.5 1 calc R U P A 2
C12A C 0.8265(12) 0.779(2) 0.1793(11) 0.046(8) Uiso 0.5 1 d . . P A 2
H12W H 0.8636 0.7604 0.1742 0.055 Uiso 0.5 1 calc R U P A 2
H12X H 0.8241 0.7577 0.2147 0.055 Uiso 0.5 1 calc R U P A 2
C13A C 0.8204(12) 0.897(2) 0.1755(10) 0.049(7) Uiso 0.5 1 d . . P A 2
H13W H 0.8475 0.9286 0.2039 0.059 Uiso 0.5 1 calc R U P A 2
H13X H 0.7831 0.9164 0.1793 0.059 Uiso 0.5 1 calc R U P A 2
C14A C 0.8302(17) 0.934(4) 0.1217(16) 0.029(9) Uiso 0.5 1 d . . P A 2
H14N H 0.8683 0.9188 0.1186 0.035 Uiso 0.5 1 calc R U P A 2
H14O H 0.8244 1.0078 0.1183 0.035 Uiso 0.5 1 calc R U P A 2
C15A C 0.7868(11) 0.8759(19) 0.0773(9) 0.039(6) Uiso 0.5 1 d . . P A 2
H15D H 0.7490 0.8988 0.0777 0.047 Uiso 0.5 1 calc R U P A 2
H15E H 0.7944 0.8917 0.0428 0.047 Uiso 0.5 1 calc R U P A 2
N6S N 1.0002(4) 0.5948(7) 0.0524(4) 0.050(3) Uani 1 1 d . . . . .
H6SC H 1.0207 0.6450 0.0425 0.060 Uiso 1 1 calc R U . . .
H6SD H 1.0137 0.5854 0.0869 0.060 Uiso 1 1 calc R U . . .
N101 N 0.6479(3) 0.6356(6) -0.0310(3) 0.025(2) Uani 1 1 d . . . . .
N102 N 0.6457(4) 0.5942(6) 0.0775(3) 0.030(2) Uani 1 1 d . . . . .
N103 N 0.6435(3) 0.8051(6) 0.0979(3) 0.030(2) Uani 1 1 d . . . . .
N104 N 0.6480(3) 0.8461(6) -0.0109(3) 0.0237(19) Uani 1 1 d . . . . .
N105 N 0.7498(4) 0.7699(6) -0.1381(3) 0.035(2) Uani 1 1 d . . . . .
H10C H 0.7532 0.7434 -0.1069 0.042 Uiso 1 1 calc R U . . .
N151 N 0.8569(3) 0.6070(6) -0.0157(3) 0.030(2) Uani 1 1 d . . . . .
N152 N 0.8953(3) 0.5499(7) 0.0926(3) 0.033(2) Uani 1 1 d . . . . .
N153 N 0.9552(3) 0.7318(7) 0.1125(3) 0.040(2) Uani 1 1 d . . . . .
N154 N 0.9129(3) 0.7924(7) 0.0036(3) 0.034(2) Uani 1 1 d . . . . .
C16S C 1.0150(5) 0.5017(9) 0.0266(4) 0.047(3) Uani 1 1 d . . . . .
H16A H 1.0552 0.5001 0.0306 0.056 Uiso 1 1 d . U . . .
C17S C 1.0003(5) 0.4092(9) 0.0551(5) 0.059(4) Uani 1 1 d . . . . .
H17R H 1.0212 0.4100 0.0915 0.071 Uiso 1 1 calc R U . . .
H17S H 0.9606 0.4101 0.0553 0.071 Uiso 1 1 calc R U . . .
C18S C 1.0141(5) 0.3152(9) 0.0284(5) 0.059(4) Uani 1 1 d . . . . .
H18A H 1.0032 0.2551 0.0455 0.071 Uiso 1 1 d . U . . .
H18B H 1.0535 0.3097 0.0318 0.071 Uiso 1 1 d . U . . .
C101 C 0.6497(4) 0.6667(8) -0.0813(4) 0.030(2) Uani 1 1 d . . . . .
C102 C 0.6457(4) 0.5763(8) -0.1147(4) 0.031(3) Uani 1 1 d . . . . .
C103 C 0.6400(5) 0.4961(8) -0.0848(4) 0.035(3) Uani 1 1 d . . . . .
C104 C 0.6425(4) 0.5328(7) -0.0331(4) 0.025(2) Uani 1 1 d . . . . .
C105 C 0.6408(4) 0.4696(9) 0.0085(4) 0.036(3) Uani 1 1 d . . . . .
H10D H 0.6392 0.3993 0.0015 0.043 Uiso 1 1 calc R U . . .
C106 C 0.6411(4) 0.4980(8) 0.0593(4) 0.028(2) Uani 1 1 d . . . . .
C107 C 0.6359(5) 0.4269(9) 0.1008(4) 0.038(3) Uani 1 1 d . . . . .
C108 C 0.6384(5) 0.4828(8) 0.1443(4) 0.043(3) Uani 1 1 d . . . . .
C109 C 0.6438(5) 0.5869(8) 0.1293(4) 0.037(3) Uani 1 1 d . . . . .
C110 C 0.6436(5) 0.6706(9) 0.1612(4) 0.045(3) Uani 1 1 d . . . . .
H11B H 0.6444 0.6576 0.1967 0.054 Uiso 1 1 calc R U . . .
C111 C 0.6423(4) 0.7716(8) 0.1462(4) 0.035(3) Uani 1 1 d . . . . .
C112 C 0.6383(4) 0.8565(8) 0.1808(4) 0.036(3) Uani 1 1 d . . . . .
C113 C 0.6360(4) 0.9419(8) 0.1503(4) 0.032(3) Uani 1 1 d . . . . .
C114 C 0.6406(4) 0.9078(8) 0.0993(4) 0.028(2) Uani 1 1 d . . . . .
C115 C 0.6421(4) 0.9688(8) 0.0582(3) 0.028(2) Uani 1 1 d . . . . .
H11A H 0.6402 1.0390 0.0647 0.033 Uiso 1 1 calc R U . . .
C116 C 0.6459(4) 0.9430(8) 0.0082(4) 0.030(3) Uani 1 1 d . . . . .
C117 C 0.6477(4) 1.0139(8) -0.0331(4) 0.033(3) Uani 1 1 d . . . . .
C118 C 0.6506(4) 0.9613(8) -0.0771(4) 0.030(3) Uani 1 1 d . . . . .
C119 C 0.6499(4) 0.8554(7) -0.0628(3) 0.024(2) Uani 1 1 d . . . . .
C120 C 0.6497(4) 0.7700(8) -0.0963(4) 0.031(3) Uani 1 1 d . . . . .
C121 C 0.6479(4) 0.5648(8) -0.1726(3) 0.033(3) Uani 1 1 d . . . . .
H12B H 0.6690 0.5033 -0.1768 0.040 Uiso 1 1 calc R U . . .
H12C H 0.6677 0.6232 -0.1831 0.040 Uiso 1 1 calc R U . . .
C122 C 0.5902(5) 0.5579(9) -0.2090(4) 0.048(3) Uani 1 1 d . . . . .
H12H H 0.5943 0.5476 -0.2447 0.073 Uiso 1 1 calc R U . . .
H12I H 0.5699 0.6205 -0.2068 0.073 Uiso 1 1 calc R U . . .
H12J H 0.5699 0.5011 -0.1983 0.073 Uiso 1 1 calc R U . . .
C123 C 0.6296(4) 0.3863(8) -0.1002(4) 0.037(3) Uani 1 1 d . . . . .
H12F H 0.6542 0.3429 -0.0748 0.044 Uiso 1 1 calc R U . . .
H12G H 0.6383 0.3750 -0.1346 0.044 Uiso 1 1 calc R U . . .
C124 C 0.5688(4) 0.3566(8) -0.1022(4) 0.042(3) Uani 1 1 d . . . . .
H12N H 0.5641 0.2840 -0.1084 0.063 Uiso 1 1 calc R U . . .
H12O H 0.5447 0.3935 -0.1303 0.063 Uiso 1 1 calc R U . . .
H12P H 0.5591 0.3736 -0.0691 0.063 Uiso 1 1 calc R U . . .
C125 C 0.6255(5) 0.3153(8) 0.0937(4) 0.039(3) Uani 1 1 d . . . . .
H12D H 0.6351 0.2816 0.1279 0.047 Uiso 1 1 calc R U . . .
H12E H 0.6497 0.2877 0.0718 0.047 Uiso 1 1 calc R U . . .
C126 C 0.5647(4) 0.2916(9) 0.0681(5) 0.053(3) Uani 1 1 d . . . . .
H12K H 0.5611 0.2199 0.0591 0.079 Uiso 1 1 calc R U . . .
H12L H 0.5535 0.3322 0.0366 0.079 Uiso 1 1 calc R U . . .
H12M H 0.5412 0.3077 0.0925 0.079 Uiso 1 1 calc R U . . .
C127 C 0.6392(6) 0.4498(9) 0.1993(5) 0.063(4) Uani 1 1 d . . . . .
H12Y H 0.6597 0.3855 0.2062 0.075 Uiso 1 1 calc R U . . .
H12Z H 0.6590 0.5010 0.2237 0.075 Uiso 1 1 calc R U . . .
C128 C 0.5872(8) 0.4371(14) 0.2083(6) 0.123(7) Uani 1 1 d . . . . .
H12S H 0.5897 0.4086 0.2430 0.185 Uiso 1 1 calc R U . . .
H12T H 0.5663 0.3911 0.1823 0.185 Uiso 1 1 calc R U . . .
H12U H 0.5684 0.5024 0.2060 0.185 Uiso 1 1 calc R U . . .
C129 C 0.6376(6) 0.8531(9) 0.2374(4) 0.056(4) Uani 1 1 d . U . . .
H12Q H 0.6160 0.9107 0.2463 0.067 Uiso 1 1 calc R U . . .
H12R H 0.6196 0.7901 0.2452 0.067 Uiso 1 1 calc R U . . .
C130 C 0.6942(7) 0.8576(15) 0.2692(5) 0.105(6) Uani 1 1 d . U . . .
H13R H 0.6934 0.8446 0.3056 0.158 Uiso 1 1 calc R U . . .
H13S H 0.7098 0.9246 0.2660 0.158 Uiso 1 1 calc R U . . .
H13T H 0.7170 0.8065 0.2570 0.158 Uiso 1 1 calc R U . . .
C131 C 0.6296(5) 1.0493(8) 0.1668(4) 0.041(3) Uani 1 1 d . . . . .
H13J H 0.6483 1.0949 0.1464 0.049 Uiso 1 1 calc R U . . .
H13K H 0.6475 1.0571 0.2038 0.049 Uiso 1 1 calc R U . . .
C132 C 0.5685(6) 1.0796(10) 0.1588(5) 0.069(4) Uani 1 1 d . . . . .
H13L H 0.5658 1.1509 0.1677 0.104 Uiso 1 1 calc R U . . .
H13M H 0.5505 1.0383 0.1812 0.104 Uiso 1 1 calc R U . . .
H13N H 0.5502 1.0689 0.1224 0.104 Uiso 1 1 calc R U . . .
C133 C 0.6504(5) 1.1266(8) -0.0256(4) 0.039(3) Uani 1 1 d . . . . .
H13F H 0.6241 1.1466 -0.0040 0.046 Uiso 1 1 calc R U . . .
H13G H 0.6387 1.1598 -0.0598 0.046 Uiso 1 1 calc R U . . .
C134 C 0.7077(5) 1.1643(9) 0.0001(4) 0.044(3) Uani 1 1 d . . . . .
H13C H 0.7080 1.2382 0.0003 0.066 Uiso 1 1 calc R U . . .
H13D H 0.7346 1.1396 -0.0193 0.066 Uiso 1 1 calc R U . . .
H13E H 0.7175 1.1393 0.0359 0.066 Uiso 1 1 calc R U . . .
C135 C 0.6533(5) 1.0158(8) -0.1267(4) 0.044(3) Uani 1 1 d . . . . .
H13H H 0.6727 0.9729 -0.1477 0.053 Uiso 1 1 calc R U . . .
H13I H 0.6748 1.0786 -0.1182 0.053 Uiso 1 1 calc R U . . .
C136 C 0.5963(5) 1.0423(9) -0.1589(4) 0.060(4) Uani 1 1 d . . . . .
H13O H 0.6002 1.0791 -0.1901 0.090 Uiso 1 1 calc R U . . .
H13P H 0.5767 1.0845 -0.1382 0.090 Uiso 1 1 calc R U . . .
H13Q H 0.5754 0.9802 -0.1690 0.090 Uiso 1 1 calc R U . . .
C137 C 0.6457(5) 0.7923(8) -0.1538(3) 0.040(3) Uani 1 1 d . . . . .
H13A H 0.6237 0.7386 -0.1746 0.048 Uiso 1 1 calc R U . . .
H13B H 0.6259 0.8568 -0.1626 0.048 Uiso 1 1 calc R U . . .
C138 C 0.7004(5) 0.7990(8) -0.1686(4) 0.041(3) Uani 1 1 d . . . . .
C139 C 0.7129(5) 0.8387(8) -0.2144(3) 0.040(3) Uani 1 1 d . . . . .
C140 C 0.7711(5) 0.8277(8) -0.2099(4) 0.038(3) Uani 1 1 d . . . . .
C141 C 0.7942(5) 0.7873(7) -0.1620(4) 0.032(3) Uani 1 1 d . . . . .
C142 C 0.8522(4) 0.7594(8) -0.1376(4) 0.038(3) Uani 1 1 d . . . . .
H14A H 0.8626 0.7004 -0.1564 0.046 Uiso 1 1 calc R U . . .
H14P H 0.8764 0.8160 -0.1429 0.046 Uiso 1 1 calc R U . . .
C143 C 0.6705(5) 0.8793(8) -0.2585(4) 0.045(3) Uani 1 1 d . . . . .
H14B H 0.6890 0.9203 -0.2811 0.053 Uiso 1 1 calc R U . . .
H14C H 0.6453 0.9242 -0.2446 0.053 Uiso 1 1 calc R U . . .
C144 C 0.6367(5) 0.7974(8) -0.2911(4) 0.044(3) Uani 1 1 d . . . . .
H14F H 0.6080 0.8287 -0.3177 0.066 Uiso 1 1 calc R U . . .
H14G H 0.6197 0.7543 -0.2688 0.066 Uiso 1 1 calc R U . . .
H14H H 0.6608 0.7567 -0.3080 0.066 Uiso 1 1 calc R U . . .
C145 C 0.8026(5) 0.8561(8) -0.2514(4) 0.045(3) Uani 1 1 d . . . . .
H14D H 0.7858 0.9167 -0.2702 0.054 Uiso 1 1 calc R U . . .
H14E H 0.8412 0.8722 -0.2348 0.054 Uiso 1 1 calc R U . . .
C146 C 0.8015(5) 0.7699(9) -0.2893(4) 0.048(3) Uani 1 1 d . . . . .
H14I H 0.8227 0.7884 -0.3152 0.072 Uiso 1 1 calc R U . . .
H14J H 0.7633 0.7559 -0.3068 0.072 Uiso 1 1 calc R U . . .
H14K H 0.8175 0.7096 -0.2706 0.072 Uiso 1 1 calc R U . . .
C151 C 0.8495(4) 0.6371(7) -0.0668(4) 0.032(3) Uani 1 1 d . . . . .
C152 C 0.8200(4) 0.5590(8) -0.0999(4) 0.032(3) Uani 1 1 d . . . . .
C153 C 0.8067(5) 0.4860(8) -0.0672(4) 0.036(3) Uani 1 1 d . . . . .
C154 C 0.8306(4) 0.5153(8) -0.0151(4) 0.032(3) Uani 1 1 d . . . . .
C155 C 0.8303(4) 0.4574(8) 0.0282(4) 0.031(3) Uani 1 1 d . . . . .
H15F H 0.8065 0.4007 0.0229 0.037 Uiso 1 1 calc R U . . .
C156 C 0.8597(4) 0.4703(8) 0.0776(4) 0.031(3) Uani 1 1 d . . . . .
C157 C 0.8629(4) 0.3989(8) 0.1188(4) 0.029(2) Uani 1 1 d . . . . .
C158 C 0.9036(4) 0.4321(8) 0.1600(4) 0.038(3) Uani 1 1 d . . . . .
C159 C 0.9231(4) 0.5284(8) 0.1423(4) 0.038(3) Uani 1 1 d . . . . .
C160 C 0.9617(5) 0.5918(8) 0.1726(4) 0.047(3) Uani 1 1 d . . . . .
H16C H 0.9797 0.5669 0.2056 0.056 Uiso 1 1 calc R U . . .
C161 C 0.9762(5) 0.6871(9) 0.1595(4) 0.050(3) Uani 1 1 d . . . . .
C162 C 1.0099(5) 0.7599(9) 0.1937(5) 0.057(4) Uani 1 1 d . . . . .
C163 C 1.0084(4) 0.8478(9) 0.1680(5) 0.053(3) Uani 1 1 d . . . . .
C164 C 0.9756(4) 0.8292(8) 0.1169(4) 0.040(3) Uani 1 1 d . . . . .
C165 C 0.9640(4) 0.8974(8) 0.0765(4) 0.040(3) Uani 1 1 d . . . . .
H16D H 0.9789 0.9629 0.0841 0.048 Uiso 1 1 calc R U . . .
C166 C 0.9330(5) 0.8837(8) 0.0254(4) 0.039(3) Uani 1 1 d . . . . .
C167 C 0.9162(5) 0.9629(8) -0.0117(4) 0.044(3) Uani 1 1 d . . . . .
C168 C 0.8889(5) 0.9216(8) -0.0555(4) 0.038(3) Uani 1 1 d . . . . .
C169 C 0.8868(5) 0.8118(8) -0.0460(4) 0.036(3) Uani 1 1 d . . . . .
C170 C 0.8639(4) 0.7349(8) -0.0813(4) 0.037(3) Uani 1 1 d . . . . .
C171 C 0.8070(5) 0.5431(9) -0.1588(4) 0.050(3) Uani 1 1 d . . . . .
H17P H 0.7765 0.4941 -0.1681 0.060 Uiso 1 1 calc R U . . .
H17Q H 0.7945 0.6077 -0.1762 0.060 Uiso 1 1 calc R U . . .
C172 C 0.8564(6) 0.5045(9) -0.1789(4) 0.063(4) Uani 1 1 d . . . . .
H17M H 0.8458 0.4945 -0.2165 0.095 Uiso 1 1 calc R U . . .
H17N H 0.8688 0.4403 -0.1620 0.095 Uiso 1 1 calc R U . . .
H17O H 0.8863 0.5539 -0.1710 0.095 Uiso 1 1 calc R U . . .
C173 C 0.7756(5) 0.3883(9) -0.0811(4) 0.042(3) Uani 1 1 d . . . . .
H17H H 0.7526 0.3939 -0.1165 0.051 Uiso 1 1 calc R U . . .
H17I H 0.7508 0.3774 -0.0569 0.051 Uiso 1 1 calc R U . . .
C174 C 0.8142(5) 0.2964(8) -0.0787(4) 0.046(3) Uani 1 1 d . . . . .
H17C H 0.7925 0.2369 -0.0924 0.069 Uiso 1 1 calc R U . . .
H17D H 0.8329 0.2840 -0.0426 0.069 Uiso 1 1 calc R U . . .
H17E H 0.8416 0.3098 -0.0996 0.069 Uiso 1 1 calc R U . . .
C175 C 0.8282(5) 0.3073(8) 0.1187(4) 0.042(3) Uani 1 1 d . . . . .
H17A H 0.8462 0.2602 0.1462 0.051 Uiso 1 1 calc R U . . .
H17B H 0.8234 0.2723 0.0849 0.051 Uiso 1 1 calc R U . . .
C176 C 0.7715(4) 0.3395(10) 0.1284(4) 0.051(3) Uani 1 1 d . . . . .
H17J H 0.7474 0.2804 0.1259 0.076 Uiso 1 1 calc R U . . .
H17K H 0.7550 0.3895 0.1024 0.076 Uiso 1 1 calc R U . . .
H17L H 0.7762 0.3690 0.1631 0.076 Uiso 1 1 calc R U . . .
C177 C 0.9269(5) 0.3794(8) 0.2094(4) 0.044(3) Uani 1 1 d . . . . .
H17F H 0.8968 0.3471 0.2227 0.053 Uiso 1 1 calc R U . . .
H17G H 0.9450 0.4290 0.2355 0.053 Uiso 1 1 calc R U . . .
C178 C 0.9692(6) 0.2981(10) 0.2017(5) 0.082(5) Uani 1 1 d . . . . .
H17V H 0.9830 0.2633 0.2347 0.122 Uiso 1 1 calc R U . . .
H17W H 0.9999 0.3304 0.1901 0.122 Uiso 1 1 calc R U . . .
H17X H 0.9514 0.2494 0.1756 0.122 Uiso 1 1 calc R U . . .
C179 C 1.0355(7) 0.7361(11) 0.2496(6) 0.098(7) Uani 1 1 d . . . . .
H17T H 1.0502 0.6666 0.2520 0.117 Uiso 1 1 calc R U . . .
H17U H 1.0665 0.7828 0.2621 0.117 Uiso 1 1 calc R U . . .
C180 C 0.9954(9) 0.7454(15) 0.2828(6) 0.141(10) Uani 1 1 d . . . . .
H18R H 1.0136 0.7318 0.3189 0.212 Uiso 1 1 calc R U . . .
H18S H 0.9656 0.6968 0.2717 0.212 Uiso 1 1 calc R U . . .
H18T H 0.9803 0.8139 0.2801 0.212 Uiso 1 1 calc R U . . .
C181 C 1.0315(5) 0.9475(8) 0.1880(5) 0.054(4) Uani 1 1 d . . . . .
H18P H 1.0478 0.9807 0.1611 0.064 Uiso 1 1 calc R U . . .
H18Q H 1.0614 0.9367 0.2189 0.064 Uiso 1 1 calc R U . . .
C182 C 0.9888(5) 1.0167(9) 0.2023(5) 0.058(4) Uani 1 1 d . . . . .
H18M H 1.0067 1.0780 0.2184 0.087 Uiso 1 1 calc R U . . .
H18N H 0.9704 0.9822 0.2268 0.087 Uiso 1 1 calc R U . . .
H18O H 0.9615 1.0346 0.1710 0.087 Uiso 1 1 calc R U . . .
C183 C 0.9269(5) 1.0717(8) 0.0009(4) 0.044(3) Uani 1 1 d . . . . .
H18E H 0.9230 1.1095 -0.0320 0.053 Uiso 1 1 calc R U . . .
H18F H 0.9655 1.0791 0.0200 0.053 Uiso 1 1 calc R U . . .
C184 C 0.8894(5) 1.1206(9) 0.0330(4) 0.049(3) Uani 1 1 d . . . . .
H18J H 0.9013 1.1902 0.0414 0.074 Uiso 1 1 calc R U . . .
H18K H 0.8915 1.0824 0.0652 0.074 Uiso 1 1 calc R U . . .
H18L H 0.8513 1.1205 0.0130 0.074 Uiso 1 1 calc R U . . .
C185 C 0.8573(6) 0.9833(9) -0.1001(4) 0.053(4) Uani 1 1 d . . . . .
H18C H 0.8551 0.9455 -0.1328 0.064 Uiso 1 1 calc R U . . .
H18D H 0.8774 1.0468 -0.1027 0.064 Uiso 1 1 calc R U . . .
C186 C 0.7986(5) 1.0084(9) -0.0939(4) 0.053(4) Uani 1 1 d . . . . .
H18G H 0.7795 1.0470 -0.1240 0.079 Uiso 1 1 calc R U . . .
H18H H 0.8005 1.0485 -0.0623 0.079 Uiso 1 1 calc R U . . .
H18I H 0.7785 0.9458 -0.0913 0.079 Uiso 1 1 calc R U . . .

loop_
_atom_site_aniso_label
_atom_site_aniso_U_11
_atom_site_aniso_U_22
_atom_site_aniso_U_33
_atom_site_aniso_U_23
_atom_site_aniso_U_13
_atom_site_aniso_U_12
Zn1 0.0393(8) 0.0184(7) 0.0319(6) 0.0001(5) 0.0100(5) 0.0014(6)
Zn2 0.0312(7) 0.0176(6) 0.0241(6) 0.0014(5) 0.0040(5) 0.0019(5)
N1 0.045(6) 0.014(5) 0.029(5) 0.005(4) 0.012(4) 0.001(4)
N1S 0.037(5) 0.035(6) 0.039(5) -0.002(4) 0.007(4) 0.009(4)
N2S 0.057(7) 0.052(7) 0.068(7) 0.029(6) 0.001(5) -0.027(6)
N3S 0.036(5) 0.036(5) 0.024(4) -0.001(4) 0.002(4) 0.009(4)
C1S 0.033(6) 0.031(7) 0.042(6) -0.010(5) 0.002(5) 0.005(5)
C2S 0.039(7) 0.044(8) 0.034(6) 0.001(5) 0.016(5) 0.003(5)
C3S 0.033(7) 0.051(9) 0.053(7) -0.009(6) 0.017(5) -0.008(6)
C4S 0.055(9) 0.078(11) 0.044(7) -0.019(7) 0.013(6) -0.014(8)
C5S 0.058(9) 0.086(11) 0.040(7) 0.006(7) 0.013(6) 0.012(8)
C6S 0.065(8) 0.038(7) 0.034(6) 0.002(6) 0.013(6) -0.004(6)
C7S 0.037(7) 0.020(6) 0.053(6) -0.014(5) 0.019(5) 0.001(5)
C8S 0.038(8) 0.049(8) 0.100(10) -0.035(8) 0.032(7) -0.011(6)
C9S 0.102(16) 0.033(9) 0.168(18) -0.037(8) 0.096(14) -0.025(8)
N2 0.040(6) 0.015(5) 0.044(5) 0.003(4) 0.012(4) 0.004(4)
N3 0.036(5) 0.014(5) 0.038(5) 0.002(4) 0.016(4) -0.004(4)
N4 0.026(5) 0.023(5) 0.029(5) 0.004(4) 0.009(4) 0.000(4)
N5 0.043(5) 0.016(5) 0.027(4) 0.004(4) 0.002(4) 0.006(4)
N51 0.028(5) 0.015(4) 0.022(4) 0.005(3) 0.008(3) 0.005(3)
N52 0.039(5) 0.017(5) 0.023(4) 0.003(4) 0.004(4) -0.005(4)
N53 0.034(5) 0.019(4) 0.018(4) 0.003(4) 0.002(3) -0.001(4)
N54 0.036(5) 0.010(4) 0.028(4) 0.007(4) 0.009(4) -0.002(4)
C1 0.031(6) 0.019(5) 0.026(5) -0.010(5) 0.003(4) 0.004(5)
C2 0.024(6) 0.020(6) 0.040(6) -0.004(5) -0.001(5) -0.001(4)
C3 0.024(6) 0.025(6) 0.041(6) -0.004(5) -0.001(5) 0.000(5)
C4 0.034(6) 0.023(6) 0.029(6) 0.001(5) -0.002(5) 0.003(5)
C5 0.041(7) 0.012(6) 0.041(6) -0.001(5) 0.011(5) -0.009(5)
C6 0.039(7) 0.031(7) 0.034(6) 0.000(5) 0.017(5) 0.005(5)
C7 0.040(7) 0.017(6) 0.031(6) 0.001(4) 0.013(5) -0.003(5)
C8 0.076(9) 0.028(7) 0.031(6) 0.008(5) 0.019(6) -0.001(6)
C9 0.048(7) 0.036(7) 0.029(6) 0.003(5) 0.021(5) -0.008(5)
C10 0.072(8) 0.022(6) 0.035(6) 0.003(5) 0.016(6) 0.002(6)
C11 0.058(8) 0.029(7) 0.028(6) 0.005(5) 0.016(5) -0.007(6)
C12 0.042(7) 0.034(7) 0.028(5) 0.004(5) 0.016(5) 0.001(5)
C13 0.043(7) 0.022(6) 0.035(6) -0.002(5) 0.016(5) -0.004(5)
C14 0.041(7) 0.019(6) 0.034(6) 0.002(5) 0.011(5) -0.002(5)
C15 0.042(7) 0.017(6) 0.030(6) 0.001(5) 0.009(5) 0.000(5)
C16 0.026(6) 0.011(6) 0.035(6) -0.001(4) 0.006(4) 0.000(4)
C17 0.018(6) 0.027(6) 0.044(6) 0.000(5) 0.008(5) 0.007(4)
C18 0.037(6) 0.021(6) 0.033(6) 0.010(5) 0.007(5) 0.008(5)
C19 0.027(6) 0.033(7) 0.034(6) 0.003(5) 0.002(5) -0.005(5)
C20 0.034(6) 0.015(5) 0.026(5) 0.001(4) 0.002(4) 0.009(4)
C21 0.044(7) 0.020(6) 0.038(6) -0.001(5) 0.015(5) -0.006(5)
C22 0.061(8) 0.038(7) 0.036(6) -0.005(5) -0.006(6) -0.009(6)
C23 0.053(8) 0.017(6) 0.043(6) -0.006(5) -0.008(6) -0.006(5)
C24 0.046(8) 0.031(8) 0.090(10) -0.001(7) -0.023(7) -0.003(6)
C25 0.058(8) 0.013(6) 0.051(7) 0.001(5) 0.008(6) -0.001(5)
C26 0.091(10) 0.032(7) 0.053(7) -0.003(6) 0.026(7) -0.013(7)
C27 0.137(12) 0.019(6) 0.029(6) 0.009(5) 0.005(7) 0.022(7)
C28 0.159(16) 0.091(14) 0.138(17) 0.034(13) 0.037(11) -0.003(13)
C29 0.092(10) 0.034(8) 0.037(6) -0.009(6) 0.024(6) -0.015(7)
C30 0.137(15) 0.068(11) 0.034(7) 0.008(7) 0.005(8) 0.002(10)
C31 0.057(8) 0.035(7) 0.030(6) 0.002(5) 0.013(5) 0.016(6)
C32 0.149(17) 0.046(10) 0.090(11) -0.008(9) 0.036(11) 0.010(10)
C33 0.041(7) 0.018(6) 0.039(6) 0.002(5) 0.017(5) 0.006(5)
C34 0.051(8) 0.038(7) 0.053(7) -0.006(6) 0.019(6) -0.007(6)
C35 0.060(8) 0.031(7) 0.039(6) -0.001(5) 0.009(6) 0.007(6)
C36 0.071(10) 0.053(9) 0.054(8) 0.008(7) 0.014(7) 0.029(7)
C37 0.030(6) 0.018(5) 0.031(5) 0.001(4) -0.001(4) 0.000(4)
C38 0.043(7) 0.017(5) 0.025(5) 0.003(4) -0.013(5) 0.014(5)
C39 0.037(6) 0.023(5) 0.019(5) 0.003(4) -0.001(4) 0.003(5)
C40 0.053(7) 0.016(5) 0.018(5) -0.004(4) 0.002(5) 0.002(5)
C41 0.041(6) 0.018(5) 0.024(5) -0.004(5) 0.007(5) 0.001(5)
C42 0.033(6) 0.020(6) 0.028(5) 0.005(4) 0.007(4) 0.008(4)
C43 0.058(8) 0.026(6) 0.022(5) 0.003(4) 0.000(5) 0.006(5)
C44 0.043(7) 0.043(7) 0.033(6) -0.009(5) -0.006(5) 0.010(6)
C45 0.041(6) 0.035(6) 0.017(5) -0.006(4) 0.007(4) -0.010(5)
C46 0.046(7) 0.029(6) 0.034(6) 0.002(5) 0.000(5) 0.001(5)
C51 0.031(6) 0.025(6) 0.016(5) 0.004(4) 0.005(4) -0.001(4)
C52 0.030(6) 0.018(5) 0.023(5) 0.002(4) -0.005(4) 0.005(4)
C53 0.030(6) 0.023(6) 0.029(5) -0.010(5) 0.002(4) -0.008(5)
C54 0.027(6) 0.010(5) 0.031(5) 0.001(4) 0.006(4) -0.004(4)
C55 0.034(6) 0.037(7) 0.022(5) 0.006(5) 0.002(5) -0.003(5)
C56 0.042(7) 0.016(6) 0.035(6) 0.006(5) 0.007(5) -0.002(5)
C57 0.088(10) 0.018(6) 0.040(7) 0.016(5) 0.003(7) -0.011(6)
C58 0.074(9) 0.025(6) 0.027(6) 0.002(5) -0.013(6) -0.007(6)
C59 0.056(8) 0.021(6) 0.024(5) 0.008(5) 0.003(5) 0.011(5)
C60 0.047(7) 0.032(6) 0.021(5) 0.000(5) 0.003(5) 0.006(5)
C61 0.024(5) 0.029(6) 0.023(5) -0.006(4) 0.000(4) -0.001(4)
C62 0.031(6) 0.029(6) 0.022(5) -0.006(4) 0.006(4) 0.010(4)
C63 0.036(6) 0.032(6) 0.020(5) -0.007(5) 0.004(4) 0.009(5)
C64 0.028(6) 0.039(7) 0.019(5) -0.001(5) 0.011(4) 0.000(5)
C65 0.029(6) 0.017(5) 0.021(5) -0.005(4) 0.007(4) -0.007(4)
C66 0.018(5) 0.021(6) 0.034(6) -0.001(5) 0.010(4) 0.001(4)
C67 0.027(6) 0.031(7) 0.019(5) -0.002(4) 0.006(4) -0.006(5)
C68 0.029(6) 0.021(6) 0.035(6) 0.007(5) 0.013(5) 0.001(4)
C69 0.033(6) 0.021(6) 0.020(5) 0.003(4) 0.012(4) 0.001(4)
C70 0.028(6) 0.032(6) 0.017(5) 0.003(4) 0.005(4) 0.005(5)
C71 0.046(7) 0.017(5) 0.029(6) 0.005(4) 0.002(5) 0.005(5)
C72 0.072(9) 0.039(7) 0.024(6) 0.007(5) 0.013(6) 0.005(6)
C73 0.045(7) 0.016(5) 0.031(6) -0.004(4) 0.001(5) 0.003(5)
C74 0.046(7) 0.039(7) 0.026(5) 0.003(5) 0.006(5) -0.005(5)
C75 0.070(10) 0.087(12) 0.037(7) 0.036(7) 0.012(6) 0.001(8)
C76 0.114(14) 0.027(8) 0.091(11) 0.006(8) 0.006(10) -0.001(8)
C77 0.093(11) 0.030(7) 0.035(6) 0.014(5) -0.019(7) -0.027(7)
C78 0.132(15) 0.042(9) 0.072(10) 0.007(7) -0.045(10) 0.008(9)
C79 0.055(7) 0.025(6) 0.026(5) -0.006(5) -0.007(5) 0.007(5)
C80 0.087(10) 0.052(9) 0.024(6) -0.004(5) 0.006(6) -0.012(7)
C81 0.050(7) 0.023(6) 0.031(6) -0.005(5) 0.004(5) -0.003(5)
C82 0.060(8) 0.037(7) 0.048(7) -0.012(6) 0.006(6) 0.007(6)
C83 0.037(6) 0.017(6) 0.034(6) 0.003(4) -0.001(5) -0.001(5)
C84 0.048(7) 0.017(6) 0.037(6) 0.001(5) 0.005(5) 0.001(5)
C85 0.038(7) 0.021(6) 0.029(6) 0.012(4) 0.001(5) -0.002(5)
C86 0.063(8) 0.024(6) 0.030(6) 0.008(5) 0.010(5) 0.006(5)
Zn3 0.0381(8) 0.0222(7) 0.0249(6) -0.0014(5) 0.0061(5) 0.0007(6)
Zn4 0.0468(8) 0.0189(7) 0.0449(7) -0.0018(6) 0.0140(6) -0.0020(6)
N4S 0.037(6) 0.044(6) 0.053(6) -0.010(5) 0.006(4) -0.009(5)
N5S 0.064(14) 0.047(13) 0.024(9) 0.016(9) -0.002(9) 0.003(10)
C10S 0.030(14) 0.030(13) 0.026(11) 0.001(10) 0.006(10) -0.009(11)
C11S 0.026(13) 0.049(15) 0.025(11) 0.013(11) 0.010(9) 0.015(12)
C12S 0.036(19) 0.013(18) 0.09(3) -0.007(19) 0.00(2) -0.008(14)
C13S 0.015(12) 0.041(15) 0.039(13) 0.000(11) -0.008(10) 0.004(10)
C14S 0.054(18) 0.048(17) 0.013(11) -0.007(10) -0.001(11) 0.026(13)
C15S 0.16(4) 0.05(3) 0.11(3) 0.03(2) -0.02(3) -0.03(2)
N6S 0.055(7) 0.036(6) 0.064(6) -0.004(5) 0.022(5) -0.003(5)
N101 0.033(5) 0.020(5) 0.020(4) 0.003(3) -0.002(4) 0.000(4)
N102 0.048(6) 0.027(5) 0.013(4) 0.002(4) 0.005(4) 0.006(4)
N103 0.039(5) 0.026(5) 0.025(5) -0.003(4) 0.005(4) 0.002(4)
N104 0.031(5) 0.016(5) 0.023(4) 0.001(4) 0.005(3) 0.000(4)
N105 0.065(7) 0.015(5) 0.026(4) 0.005(4) 0.011(4) 0.006(4)
N151 0.040(5) 0.026(5) 0.030(5) 0.003(4) 0.018(4) 0.005(4)
N152 0.027(5) 0.027(5) 0.042(5) 0.003(4) 0.004(4) -0.001(4)
N153 0.036(5) 0.027(5) 0.053(6) 0.008(5) -0.003(4) -0.001(4)
N154 0.037(5) 0.025(5) 0.041(5) -0.006(4) 0.008(4) 0.006(4)
C16S 0.033(7) 0.038(8) 0.073(8) -0.016(6) 0.020(6) -0.011(6)
C17S 0.062(9) 0.048(8) 0.067(9) 0.002(7) 0.011(7) -0.003(7)
C18S 0.058(9) 0.026(8) 0.089(9) -0.007(6) 0.004(7) 0.010(6)
C101 0.034(6) 0.026(6) 0.030(5) -0.002(5) 0.007(5) 0.001(5)
C102 0.038(7) 0.023(6) 0.030(6) -0.005(5) 0.006(5) 0.004(5)
C103 0.052(7) 0.027(7) 0.026(6) 0.002(5) 0.006(5) -0.005(5)
C104 0.035(6) 0.018(6) 0.025(5) 0.002(4) 0.010(4) 0.003(5)
C105 0.046(7) 0.031(7) 0.031(6) -0.003(5) 0.008(5) 0.009(5)
C106 0.035(6) 0.017(6) 0.030(6) 0.004(5) 0.003(5) 0.006(5)
C107 0.042(7) 0.038(7) 0.033(6) 0.002(5) 0.004(5) 0.001(5)
C108 0.074(9) 0.023(7) 0.036(6) 0.002(5) 0.020(6) -0.001(6)
C109 0.053(8) 0.023(6) 0.037(6) -0.010(5) 0.017(5) -0.005(5)
C110 0.075(9) 0.035(7) 0.027(6) 0.010(5) 0.016(5) 0.009(6)
C111 0.052(7) 0.022(6) 0.033(6) -0.005(5) 0.014(5) 0.003(5)
C112 0.046(7) 0.030(7) 0.037(6) -0.003(5) 0.018(5) 0.002(5)
C113 0.035(7) 0.022(6) 0.039(6) -0.003(5) 0.012(5) 0.003(5)
C114 0.042(7) 0.015(6) 0.031(6) -0.002(4) 0.020(5) -0.002(5)
C115 0.035(6) 0.019(6) 0.030(6) -0.009(4) 0.008(5) -0.003(5)
C116 0.029(6) 0.026(7) 0.037(6) 0.010(5) 0.009(5) 0.006(5)
C117 0.034(7) 0.019(6) 0.041(6) 0.005(5) 0.001(5) 0.002(5)
C118 0.035(7) 0.026(6) 0.025(5) 0.002(5) 0.002(5) 0.005(5)
C119 0.039(6) 0.015(5) 0.022(5) -0.001(4) 0.010(4) 0.003(4)
C120 0.032(6) 0.035(6) 0.025(5) -0.001(5) 0.001(4) 0.003(5)
C121 0.049(7) 0.022(6) 0.031(6) -0.003(5) 0.015(5) 0.000(5)
C122 0.065(9) 0.040(7) 0.032(6) -0.002(5) -0.008(6) 0.000(6)
C123 0.053(8) 0.027(6) 0.027(6) 0.000(5) 0.003(5) 0.004(5)
C124 0.061(8) 0.026(7) 0.035(6) 0.003(5) 0.001(5) -0.004(6)
C125 0.058(8) 0.023(7) 0.035(6) 0.004(5) 0.009(5) 0.001(5)
C126 0.044(8) 0.038(8) 0.078(8) 0.011(7) 0.015(6) -0.004(6)
C127 0.112(13) 0.024(7) 0.073(9) 0.005(6) 0.068(9) -0.003(7)
C128 0.17(2) 0.111(16) 0.076(12) 0.004(11) 0.007(13) -0.004(15)
C129 0.115(11) 0.023(6) 0.030(6) 0.000(5) 0.014(6) -0.004(7)
C130 0.142(14) 0.117(16) 0.055(9) -0.005(10) 0.016(9) -0.008(13)
C131 0.059(8) 0.025(6) 0.044(7) -0.008(5) 0.022(6) 0.000(6)
C132 0.105(12) 0.036(8) 0.071(9) 0.002(7) 0.029(8) 0.029(8)
C133 0.056(8) 0.032(7) 0.034(6) 0.000(5) 0.024(5) 0.004(6)
C134 0.067(8) 0.028(7) 0.043(6) 0.000(6) 0.023(6) 0.005(6)
C135 0.069(9) 0.030(7) 0.030(6) 0.008(5) 0.003(6) 0.013(6)
C136 0.108(12) 0.025(7) 0.041(7) 0.001(5) 0.003(7) 0.011(7)
C137 0.070(8) 0.021(6) 0.025(5) -0.001(5) 0.004(5) 0.012(6)
C138 0.073(9) 0.020(6) 0.035(6) -0.006(5) 0.025(6) -0.007(6)
C139 0.084(9) 0.021(6) 0.017(5) 0.004(5) 0.016(5) -0.005(6)
C140 0.075(9) 0.013(5) 0.030(6) -0.001(5) 0.022(6) 0.001(6)
C141 0.067(8) 0.008(5) 0.026(5) -0.004(4) 0.025(5) -0.002(5)
C142 0.054(8) 0.030(7) 0.033(6) -0.006(5) 0.014(5) 0.006(5)
C143 0.070(9) 0.027(6) 0.034(6) -0.009(5) 0.006(6) 0.001(6)
C144 0.062(8) 0.032(7) 0.038(6) 0.014(5) 0.012(5) -0.001(6)
C145 0.072(8) 0.035(7) 0.038(6) 0.001(5) 0.033(6) -0.004(6)
C146 0.070(9) 0.051(8) 0.027(5) -0.008(5) 0.020(5) -0.007(7)
C151 0.042(7) 0.019(6) 0.033(6) 0.003(5) 0.006(5) 0.002(5)
C152 0.047(7) 0.024(6) 0.028(6) -0.002(5) 0.014(5) 0.004(5)
C153 0.058(8) 0.012(6) 0.042(6) -0.001(5) 0.021(6) -0.005(5)
C154 0.029(6) 0.039(7) 0.028(6) -0.005(5) 0.006(5) -0.006(5)
C155 0.033(6) 0.023(6) 0.038(6) -0.003(5) 0.014(5) -0.013(5)
C156 0.030(6) 0.037(7) 0.025(5) 0.007(5) 0.004(5) -0.005(5)
C157 0.022(6) 0.030(6) 0.034(6) 0.003(5) 0.003(4) -0.007(5)
C158 0.041(7) 0.033(7) 0.040(6) -0.003(5) 0.007(5) -0.006(5)
C159 0.035(7) 0.025(6) 0.047(7) 0.013(5) -0.002(5) -0.004(5)
C160 0.057(8) 0.024(6) 0.047(7) 0.005(5) -0.017(6) -0.004(6)
C161 0.055(8) 0.036(7) 0.046(7) -0.002(6) -0.018(6) -0.009(6)
C162 0.056(8) 0.028(7) 0.071(9) 0.007(6) -0.018(7) -0.009(6)
C163 0.037(7) 0.036(7) 0.071(8) 0.006(7) -0.021(6) -0.012(6)
C164 0.048(7) 0.013(6) 0.058(7) 0.014(5) 0.007(6) 0.005(5)
C165 0.034(7) 0.015(6) 0.069(8) -0.003(5) 0.007(6) 0.006(5)
C166 0.061(8) 0.015(6) 0.046(7) 0.007(5) 0.026(6) -0.003(5)
C167 0.068(9) 0.018(6) 0.054(7) 0.005(5) 0.032(6) 0.002(6)
C168 0.070(9) 0.015(6) 0.034(6) 0.003(5) 0.027(6) 0.001(5)
C169 0.055(8) 0.017(6) 0.040(6) 0.001(5) 0.019(5) 0.009(5)
C170 0.053(7) 0.030(6) 0.034(6) 0.002(5) 0.021(5) 0.010(5)
C171 0.087(10) 0.024(7) 0.042(7) -0.001(5) 0.020(7) 0.011(6)
C172 0.108(12) 0.034(7) 0.053(8) 0.001(6) 0.029(8) 0.014(7)
C173 0.052(8) 0.043(8) 0.026(6) 0.002(5) -0.003(5) -0.004(6)
C174 0.081(9) 0.020(6) 0.037(6) -0.005(5) 0.011(6) -0.014(6)
C175 0.052(8) 0.047(8) 0.027(6) 0.005(5) 0.009(5) -0.014(6)
C176 0.037(7) 0.068(9) 0.050(7) 0.013(7) 0.013(5) -0.016(7)
C177 0.052(8) 0.027(6) 0.043(6) 0.012(5) -0.011(6) -0.010(5)
C178 0.099(12) 0.051(9) 0.075(9) 0.000(8) -0.026(8) 0.029(8)
C179 0.121(15) 0.034(9) 0.097(13) 0.012(9) -0.070(11) -0.014(9)
C180 0.22(3) 0.108(16) 0.062(11) -0.008(11) -0.046(13) -0.079(17)
C181 0.038(7) 0.028(7) 0.081(9) 0.006(6) -0.018(6) -0.019(6)
C182 0.055(9) 0.028(7) 0.081(9) 0.004(7) -0.008(7) -0.008(6)
C183 0.070(9) 0.018(6) 0.045(7) 0.012(5) 0.018(6) 0.010(6)
C184 0.067(9) 0.029(7) 0.049(7) -0.005(6) 0.004(6) -0.008(6)
C185 0.106(12) 0.025(7) 0.034(6) 0.002(5) 0.025(7) -0.005(7)
C186 0.098(11) 0.032(7) 0.029(6) -0.003(5) 0.011(7) 0.008(7)

loop_
_atom_type_symbol
_atom_type_description
_atom_type_scat_dispersion_real
_atom_type_scat_dispersion_imag
_atom_type_scat_source
C C 0.0033 0.0016 'International Tables Vol C Tables 4.2.6.8 and 6.1.1.4'
H H 0.0000 0.0000 'International Tables Vol C Tables 4.2.6.8 and 6.1.1.4'
N N 0.0061 0.0033 'International Tables Vol C Tables 4.2.6.8 and 6.1.1.4'
Zn Zn 0.2839 1.4301 'International Tables Vol C Tables 4.2.6.8 and 6.1.1.4'
O O 0.0106 0.0060 'International Tables Vol C Tables 4.2.6.8 and 6.1.1.4'
Cl Cl 0.1484 0.1585 'International Tables Vol C Tables 4.2.6.8 and 6.1.1.4'

loop_
_geom_angle_atom_site_label_1
_geom_angle_atom_site_label_2
_geom_angle_atom_site_label_3
_geom_angle
_geom_angle_site_symmetry_1
_geom_angle_site_symmetry_3
N3 Zn1 N1 158.5(3) . .
N3 Zn1 N4 90.9(3) . .
N1 Zn1 N4 85.5(3) . .
N3 Zn1 N2 85.4(3) . .
N1 Zn1 N2 90.5(3) . .
N4 Zn1 N2 159.4(3) . .
N3 Zn1 N1S 107.1(3) . .
N1 Zn1 N1S 94.4(3) . .
N4 Zn1 N1S 101.7(3) . .
N2 Zn1 N1S 98.8(3) . .
N52 Zn2 N54 158.6(3) . .
N52 Zn2 N53 87.1(3) . .
N54 Zn2 N53 89.2(3) . .
N52 Zn2 N51 90.1(3) . .
N54 Zn2 N51 87.4(3) . .
N53 Zn2 N51 163.3(3) . .
N52 Zn2 N3S 110.8(3) . .
N54 Zn2 N3S 90.2(3) . .
N53 Zn2 N3S 109.5(3) . .
N51 Zn2 N3S 86.8(3) . .
C4 N1 C1 107.0(8) . .
C4 N1 Zn1 122.7(6) . .
C1 N1 Zn1 130.0(7) . .
C1S N1S Zn1 126.4(6) . .
C1S N1S H1SA 105.7 . .
Zn1 N1S H1SA 105.7 . .
C1S N1S H1SC 105.7 . .
Zn1 N1S H1SC 105.7 . .
H1SA N1S H1SC 106.2 . .
C2S N2S H2SA 120.0 . .
C2S N2S H2SB 120.0 . .
H2SA N2S H2SB 120.0 . .
C7S N3S Zn2 124.7(6) . .
C7S N3S H3SA 106.1 . .
Zn2 N3S H3SA 106.1 . .
C7S N3S H3SD 106.1 . .
Zn2 N3S H3SD 106.1 . .
H3SA N3S H3SD 106.3 . .
N1S C1S C6S 110.2(9) . .
N1S C1S C2S 111.2(8) . .
C6S C1S C2S 113.6(9) . .
N1S C1S H1SB 107.1 . .
C6S C1S H1SB 107.1 . .
C2S C1S H1SB 107.1 . .
N2S C2S C3S 110.7(9) . .
N2S C2S C1S 114.6(9) . .
C3S C2S C1S 109.7(9) . .
N2S C2S H2SC 107.2 . .
C3S C2S H2SC 107.2 . .
C1S C2S H2SC 107.2 . .
C4S C3S C2S 111.7(10) . .
C4S C3S H3SB 109.3 . .
C2S C3S H3SB 109.3 . .
C4S C3S H3SC 109.3 . .
C2S C3S H3SC 109.3 . .
H3SB C3S H3SC 107.9 . .
C5S C4S C3S 111.8(10) . .
C5S C4S H4SA 109.3 . .
C3S C4S H4SA 109.3 . .
C5S C4S H4SB 109.3 . .
C3S C4S H4SB 109.3 . .
H4SA C4S H4SB 107.9 . .
C4S C5S C6S 110.8(10) . .
C4S C5S H5SA 109.5 . .
C6S C5S H5SA 109.5 . .
C4S C5S H5SB 109.5 . .
C6S C5S H5SB 109.5 . .
H5SA C5S H5SB 108.1 . .
C1S C6S C5S 109.5(9) . .
C1S C6S H6SA 109.8 . .
C5S C6S H6SA 109.8 . .
C1S C6S H6SB 109.8 . .
C5S C6S H6SB 109.8 . .
H6SA C6S H6SB 108.2 . .
C8S C7S N3S 109.8(8) . .
C8S C7S C7S 111.1(9) . 2_656
N3S C7S C7S 106.4(6) . 2_656
C8S C7S H7SA 108.8 . .
N3S C7S H7SA 107.2 . .
C7S C7S H7SA 113.3 2_656 .
C7S C8S C9S 105.8(10) . .
C7S C8S H8SA 110.6 . .
C9S C8S H8SA 110.6 . .
C7S C8S H8SB 110.6 . .
C9S C8S H8SB 110.6 . .
H8SA C8S H8SB 108.7 . .
C9S C9S C8S 111.4(11) 2_656 .
C9S C9S H9SA 109.1 2_656 .
C8S C9S H9SA 110.4 . .
C9S C9S H9SB 108.9 2_656 .
C8S C9S H9SB 110.7 . .
H9SA C9S H9SB 106.2 . .
C9 N2 C6 105.6(9) . .
C9 N2 Zn1 128.7(7) . .
C6 N2 Zn1 125.5(7) . .
C11 N3 C14 104.3(9) . .
C11 N3 Zn1 129.1(7) . .
C14 N3 Zn1 125.6(7) . .
C19 N4 C16 107.1(9) . .
C19 N4 Zn1 129.8(8) . .
C16 N4 Zn1 122.2(6) . .
C41 N5 C38 112.7(8) . .
C41 N5 H5A 123.6 . .
C38 N5 H5A 123.6 . .
C54 N51 C51 106.4(7) . .
C54 N51 Zn2 123.4(6) . .
C51 N51 Zn2 121.7(6) . .
C59 N52 C56 105.7(8) . .
C59 N52 Zn2 128.1(7) . .
C56 N52 Zn2 125.8(6) . .
C61 N53 C64 106.6(7) . .
C61 N53 Zn2 126.7(6) . .
C64 N53 Zn2 126.6(6) . .
C66 N54 C69 107.1(7) . .
C66 N54 Zn2 127.0(6) . .
C69 N54 Zn2 125.9(6) . .
N1 C1 C20 122.9(8) . .
N1 C1 C2 110.9(9) . .
C20 C1 C2 126.2(8) . .
C3 C2 C21 121.7(9) . .
C3 C2 C1 104.1(8) . .
C21 C2 C1 133.9(9) . .
C2 C3 C4 109.2(9) . .
C2 C3 C23 127.7(9) . .
C4 C3 C23 122.3(10) . .
N1 C4 C5 126.9(9) . .
N1 C4 C3 108.7(9) . .
C5 C4 C3 124.3(9) . .
C6 C5 C4 130.0(10) . .
C6 C5 H5B 115.0 . .
C4 C5 H5B 115.0 . .
C5 C6 N2 123.1(10) . .
C5 C6 C7 126.5(10) . .
N2 C6 C7 110.4(9) . .
C8 C7 C6 108.0(9) . .
C8 C7 C25 126.8(10) . .
C6 C7 C25 125.1(9) . .
C7 C8 C9 105.8(9) . .
C7 C8 C27 129.1(10) . .
C9 C8 C27 125.0(10) . .
N2 C9 C10 123.6(10) . .
N2 C9 C8 110.2(9) . .
C10 C9 C8 126.1(9) . .
C9 C10 C11 127.5(10) . .
C9 C10 H10A 116.2 . .
C11 C10 H10A 116.2 . .
N3 C11 C10 122.6(10) . .
N3 C11 C12 111.0(9) . .
C10 C11 C12 126.2(9) . .
C13 C12 C11 106.8(9) . .
C13 C12 C29 126.8(10) . .
C11 C12 C29 126.4(10) . .
C12 C13 C14 108.0(9) . .
C12 C13 C31 128.6(10) . .
C14 C13 C31 123.3(9) . .
C15 C14 N3 121.9(9) . .
C15 C14 C13 128.4(10) . .
N3 C14 C13 109.7(9) . .
C14 C15 C16 131.5(10) . .
C14 C15 H15A 114.3 . .
C16 C15 H15A 114.3 . .
N4 C16 C15 125.4(9) . .
N4 C16 C17 109.1(8) . .
C15 C16 C17 125.4(9) . .
C18 C17 C16 108.2(9) . .
C18 C17 C33 128.7(10) . .
C16 C17 C33 123.1(9) . .
C17 C18 C19 104.9(9) . .
C17 C18 C35 120.7(10) . .
C19 C18 C35 134.3(10) . .
N4 C19 C20 124.0(10) . .
N4 C19 C18 110.6(9) . .
C20 C19 C18 125.4(9) . .
C19 C20 C1 125.0(8) . .
C19 C20 C37 118.1(9) . .
C1 C20 C37 116.8(8) . .
C2 C21 C22 114.9(9) . .
C2 C21 H21A 108.5 . .
C22 C21 H21A 108.5 . .
C2 C21 H21B 108.5 . .
C22 C21 H21B 108.5 . .
H21A C21 H21B 107.5 . .
C21 C22 H22A 109.5 . .
C21 C22 H22B 109.5 . .
H22A C22 H22B 109.5 . .
C21 C22 H22C 109.5 . .
H22A C22 H22C 109.5 . .
H22B C22 H22C 109.5 . .
C24 C23 C3 113.4(10) . .
C24 C23 H23A 108.9 . .
C3 C23 H23A 108.9 . .
C24 C23 H23B 108.9 . .
C3 C23 H23B 108.9 . .
H23A C23 H23B 107.7 . .
C23 C24 H24A 109.5 . .
C23 C24 H24B 109.5 . .
H24A C24 H24B 109.5 . .
C23 C24 H24C 109.5 . .
H24A C24 H24C 109.5 . .
H24B C24 H24C 109.5 . .
C7 C25 C26 112.5(9) . .
C7 C25 H25A 109.1 . .
C26 C25 H25A 109.1 . .
C7 C25 H25B 109.1 . .
C26 C25 H25B 109.1 . .
H25A C25 H25B 107.8 . .
C25 C26 H26A 109.5 . .
C25 C26 H26B 109.5 . .
H26A C26 H26B 109.5 . .
C25 C26 H26C 109.5 . .
H26A C26 H26C 109.5 . .
H26B C26 H26C 109.5 . .
C28 C27 C8 111.6(14) . .
C28 C27 H27A 109.3 . .
C8 C27 H27A 109.3 . .
C28 C27 H27B 109.3 . .
C8 C27 H27B 109.3 . .
H27A C27 H27B 108.0 . .
C27 C28 H28A 109.5 . .
C27 C28 H28B 109.5 . .
H28A C28 H28B 109.5 . .
C27 C28 H28C 109.5 . .
H28A C28 H28C 109.5 . .
H28B C28 H28C 109.5 . .
C12 C29 C30 109.8(10) . .
C12 C29 H29A 109.7 . .
C30 C29 H29A 109.7 . .
C12 C29 H29B 109.7 . .
C30 C29 H29B 109.7 . .
H29A C29 H29B 108.2 . .
C29 C30 H30A 109.5 . .
C29 C30 H30B 109.5 . .
H30A C30 H30B 109.5 . .
C29 C30 H30C 109.5 . .
H30A C30 H30C 109.5 . .
H30B C30 H30C 109.5 . .
C13 C31 C32 109.5(10) . .
C13 C31 H31A 109.8 . .
C32 C31 H31A 109.8 . .
C13 C31 H31B 109.8 . .
C32 C31 H31B 109.8 . .
H31A C31 H31B 108.2 . .
C31 C32 H32A 109.5 . .
C31 C32 H32B 109.5 . .
H32A C32 H32B 109.5 . .
C31 C32 H32C 109.5 . .
H32A C32 H32C 109.5 . .
H32B C32 H32C 109.5 . .
C17 C33 C34 112.0(9) . .
C17 C33 H33A 109.2 . .
C34 C33 H33A 109.2 . .
C17 C33 H33B 109.2 . .
C34 C33 H33B 109.2 . .
H33A C33 H33B 107.9 . .
C33 C34 H34A 109.5 . .
C33 C34 H34B 109.5 . .
H34A C34 H34B 109.5 . .
C33 C34 H34C 109.5 . .
H34A C34 H34C 109.5 . .
H34B C34 H34C 109.5 . .
C18 C35 C36 111.4(10) . .
C18 C35 H35A 109.3 . .
C36 C35 H35A 109.3 . .
C18 C35 H35B 109.3 . .
C36 C35 H35B 109.3 . .
H35A C35 H35B 108.0 . .
C35 C36 H36A 109.5 . .
C35 C36 H36B 109.5 . .
H36A C36 H36B 109.5 . .
C35 C36 H36C 109.5 . .
H36A C36 H36C 109.5 . .
H36B C36 H36C 109.5 . .
C38 C37 C20 112.8(7) . .
C38 C37 H37A 109.0 . .
C20 C37 H37A 109.0 . .
C38 C37 H37B 109.0 . .
C20 C37 H37B 109.0 . .
H37A C37 H37B 107.8 . .
N5 C38 C39 105.6(9) . .
N5 C38 C37 123.5(8) . .
C39 C38 C37 130.9(8) . .
C38 C39 C40 107.3(8) . .
C38 C39 C43 124.3(9) . .
C40 C39 C43 128.4(9) . .
C41 C40 C39 107.2(9) . .
C41 C40 C45 126.4(10) . .
C39 C40 C45 126.3(8) . .
N5 C41 C40 107.2(9) . .
N5 C41 C42 123.8(8) . .
C40 C41 C42 129.0(9) . .
C41 C42 C70 113.4(8) . .
C41 C42 H42A 108.9 . .
C70 C42 H42A 108.9 . .
C41 C42 H42B 108.9 . .
C70 C42 H42B 108.9 . .
H42A C42 H42B 107.7 . .
C39 C43 C44 112.2(8) . .
C39 C43 H43A 109.2 . .
C44 C43 H43A 109.2 . .
C39 C43 H43B 109.2 . .
C44 C43 H43B 109.2 . .
H43A C43 H43B 107.9 . .
C43 C44 H44A 109.5 . .
C43 C44 H44B 109.5 . .
H44A C44 H44B 109.5 . .
C43 C44 H44C 109.5 . .
H44A C44 H44C 109.5 . .
H44B C44 H44C 109.5 . .
C40 C45 C46 113.9(8) . .
C40 C45 H45A 108.8 . .
C46 C45 H45A 108.8 . .
C40 C45 H45B 108.8 . .
C46 C45 H45B 108.8 . .
H45A C45 H45B 107.7 . .
C45 C46 H46A 109.5 . .
C45 C46 H46B 109.5 . .
H46A C46 H46B 109.5 . .
C45 C46 H46C 109.5 . .
H46A C46 H46C 109.5 . .
H46B C46 H46C 109.5 . .
N51 C51 C70 121.7(8) . .
N51 C51 C52 109.7(8) . .
C70 C51 C52 128.5(8) . .
C53 C52 C51 105.7(7) . .
C53 C52 C71 121.8(9) . .
C51 C52 C71 132.2(9) . .
C52 C53 C54 106.6(8) . .
C52 C53 C73 129.0(8) . .
C54 C53 C73 124.1(9) . .
N51 C54 C55 124.6(8) . .
N51 C54 C53 111.5(8) . .
C55 C54 C53 123.6(9) . .
C56 C55 C54 127.1(10) . .
C56 C55 H55A 116.4 . .
C54 C55 H55A 116.4 . .
N52 C56 C55 125.1(9) . .
N52 C56 C57 108.8(8) . .
C55 C56 C57 125.4(10) . .
C58 C57 C56 107.6(10) . .
C58 C57 C75 129.2(10) . .
C56 C57 C75 123.1(10) . .
C57 C58 C59 106.4(9) . .
C57 C58 C77 127.1(11) . .
C59 C58 C77 126.3(10) . .
N52 C59 C60 123.5(9) . .
N52 C59 C58 111.5(9) . .
C60 C59 C58 125.0(9) . .
C61 C60 C59 127.5(9) . .
C61 C60 H60A 116.2 . .
C59 C60 H60A 116.2 . .
C60 C61 N53 123.7(8) . .
C60 C61 C62 126.5(8) . .
N53 C61 C62 109.5(8) . .
C63 C62 C61 106.3(8) . .
C63 C62 C79 129.0(9) . .
C61 C62 C79 124.5(9) . .
C62 C63 C64 109.0(9) . .
C62 C63 C81 126.6(8) . .
C64 C63 C81 124.2(9) . .
C65 C64 N53 123.3(8) . .
C65 C64 C63 128.0(10) . .
N53 C64 C63 108.5(8) . .
C64 C65 C66 128.7(9) . .
C64 C65 H65A 115.7 . .
C66 C65 H65A 115.7 . .
N54 C66 C65 125.0(9) . .
N54 C66 C67 110.5(8) . .
C65 C66 C67 124.5(9) . .
C68 C67 C66 106.7(9) . .
C68 C67 C83 128.4(9) . .
C66 C67 C83 124.7(8) . .
C67 C68 C69 106.7(8) . .
C67 C68 C85 123.0(9) . .
C69 C68 C85 129.9(9) . .
N54 C69 C70 124.1(8) . .
N54 C69 C68 108.9(8) . .
C70 C69 C68 127.0(8) . .
C69 C70 C51 125.0(8) . .
C69 C70 C42 118.0(8) . .
C51 C70 C42 116.9(8) . .
C52 C71 C72 113.1(8) . .
C52 C71 H71A 109.0 . .
C72 C71 H71A 109.0 . .
C52 C71 H71B 109.0 . .
C72 C71 H71B 109.0 . .
H71A C71 H71B 107.8 . .
C71 C72 H72A 109.5 . .
C71 C72 H72B 109.5 . .
H72A C72 H72B 109.5 . .
C71 C72 H72C 109.5 . .
H72A C72 H72C 109.5 . .
H72B C72 H72C 109.5 . .
C53 C73 C74 111.7(9) . .
C53 C73 H73A 109.3 . .
C74 C73 H73A 109.3 . .
C53 C73 H73B 109.3 . .
C74 C73 H73B 109.3 . .
H73A C73 H73B 107.9 . .
C73 C74 H74A 109.5 . .
C73 C74 H74B 109.5 . .
H74A C74 H74B 109.5 . .
C73 C74 H74C 109.5 . .
H74A C74 H74C 109.5 . .
H74B C74 H74C 109.5 . .
C76 C75 C57 108.4(13) . .
C76 C75 H75A 110.0 . .
C57 C75 H75A 110.0 . .
C76 C75 H75B 110.0 . .
C57 C75 H75B 110.0 . .
H75A C75 H75B 108.4 . .
C75 C76 H76A 109.5 . .
C75 C76 H76B 109.5 . .
H76A C76 H76B 109.5 . .
C75 C76 H76C 109.5 . .
H76A C76 H76C 109.5 . .
H76B C76 H76C 109.5 . .
C58 C77 C78 112.8(11) . .
C58 C77 H77A 109.0 . .
C78 C77 H77A 109.0 . .
C58 C77 H77B 109.0 . .
C78 C77 H77B 109.0 . .
H77A C77 H77B 107.8 . .
C77 C78 H78A 109.5 . .
C77 C78 H78B 109.5 . .
H78A C78 H78B 109.5 . .
C77 C78 H78C 109.5 . .
H78A C78 H78C 109.5 . .
H78B C78 H78C 109.5 . .
C62 C79 C80 111.3(9) . .
C62 C79 H79A 109.4 . .
C80 C79 H79A 109.4 . .
C62 C79 H79B 109.4 . .
C80 C79 H79B 109.4 . .
H79A C79 H79B 108.0 . .
C79 C80 H80A 109.5 . .
C79 C80 H80B 109.5 . .
H80A C80 H80B 109.5 . .
C79 C80 H80C 109.5 . .
H80A C80 H80C 109.5 . .
H80B C80 H80C 109.5 . .
C82 C81 C63 111.5(9) . .
C82 C81 H81A 109.3 . .
C63 C81 H81A 109.3 . .
C82 C81 H81B 109.3 . .
C63 C81 H81B 109.3 . .
H81A C81 H81B 108.0 . .
C81 C82 H82A 109.5 . .
C81 C82 H82B 109.5 . .
H82A C82 H82B 109.5 . .
C81 C82 H82C 109.5 . .
H82A C82 H82C 109.5 . .
H82B C82 H82C 109.5 . .
C67 C83 C84 114.1(9) . .
C67 C83 H83A 108.7 . .
C84 C83 H83A 108.7 . .
C67 C83 H83B 108.7 . .
C84 C83 H83B 108.7 . .
H83A C83 H83B 107.6 . .
C83 C84 H84A 109.5 . .
C83 C84 H84B 109.5 . .
H84A C84 H84B 109.5 . .
C83 C84 H84C 109.5 . .
H84A C84 H84C 109.5 . .
H84B C84 H84C 109.5 . .
C68 C85 C86 110.9(8) . .
C68 C85 H85A 109.5 . .
C86 C85 H85A 109.5 . .
C68 C85 H85B 109.5 . .
C86 C85 H85B 109.5 . .
H85A C85 H85B 108.0 . .
C85 C86 H86A 109.5 . .
C85 C86 H86B 109.5 . .
H86A C86 H86B 109.5 . .
C85 C86 H86C 109.5 . .
H86A C86 H86C 109.5 . .
H86B C86 H86C 109.5 . .
N101 Zn3 N102 90.4(3) . .
N101 Zn3 N104 86.8(3) . .
N102 Zn3 N104 161.5(3) . .
N101 Zn3 N103 160.0(3) . .
N102 Zn3 N103 86.4(3) . .
N104 Zn3 N103 89.9(3) . .
N101 Zn3 N4S 94.8(3) . .
N102 Zn3 N4S 101.3(4) . .
N104 Zn3 N4S 97.2(3) . .
N103 Zn3 N4S 105.2(3) . .
N152 Zn4 N153 87.4(3) . .
N152 Zn4 N151 90.3(3) . .
N153 Zn4 N151 163.5(3) . .
N152 Zn4 N154 160.7(3) . .
N153 Zn4 N154 91.2(3) . .
N151 Zn4 N154 85.6(3) . .
N152 Zn4 N6S 91.8(3) . .
N153 Zn4 N6S 81.3(3) . .
N151 Zn4 N6S 115.2(3) . .
N154 Zn4 N6S 107.0(3) . .
C10A N4S Zn3 133.7(14) . .
C10S N4S Zn3 106.4(11) . .
C10A N4S H4SC 97.6 . .
C10S N4S H4SC 111.5 . .
Zn3 N4S H4SC 111.1 . .
C10A N4S H4SD 94.3 . .
C10S N4S H4SD 111.4 . .
Zn3 N4S H4SD 111.0 . .
H4SC N4S H4SD 105.6 . .
C11S N5S H5SC 120.0 . .
C11S N5S H5SD 120.0 . .
H5SC N5S H5SD 120.0 . .
C15S C10S C11S 109(3) . .
C15S C10S N4S 120(3) . .
C11S C10S N4S 105.7(16) . .
C15S C10S H10B 107.2 . .
C11S C10S H10B 107.2 . .
N4S C10S H10B 107.2 . .
N5S C11S C10S 109.1(17) . .
N5S C11S C12S 121(2) . .
C10S C11S C12S 104(2) . .
N5S C11S H11C 107.3 . .
C10S C11S H11C 107.3 . .
C12S C11S H11C 107.3 . .
C13S C12S C11S 121(3) . .
C13S C12S H12A 107.1 . .
C11S C12S H12A 107.1 . .
C13S C12S H12V 107.1 . .
C11S C12S H12V 107.1 . .
H12A C12S H12V 106.8 . .
C12S C13S C14S 111(2) . .
C12S C13S H13U 109.5 . .
C14S C13S H13U 109.5 . .
C12S C13S H13V 109.5 . .
C14S C13S H13V 109.5 . .
H13U C13S H13V 108.1 . .
C15S C14S C13S 109(3) . .
C15S C14S H14L 109.9 . .
C13S C14S H14L 109.9 . .
C15S C14S H14M 109.9 . .
C13S C14S H14M 109.9 . .
H14L C14S H14M 108.3 . .
C10S C15S C14S 122(4) . .
C10S C15S H15B 106.9 . .
C14S C15S H15B 106.9 . .
C10S C15S H15C 106.9 . .
C14S C15S H15C 106.9 . .
H15B C15S H15C 106.7 . .
C11A N5SA H5SE 120.0 . .
C11A N5SA H5SF 120.0 . .
H5SE N5SA H5SF 120.0 . .
N4S C10A C15A 105.6(19) . .
N4S C10A C11A 109(2) . .
C15A C10A C11A 116(2) . .
N4S C10A H10E 108.6 . .
C15A C10A H10E 108.6 . .
C11A C10A H10E 108.6 . .
C12A C11A N5SA 117(2) . .
C12A C11A C10A 107(2) . .
N5SA C11A C10A 108(2) . .
C12A C11A H11D 108.2 . .
N5SA C11A H11D 108.2 . .
C10A C11A H11D 108.2 . .
C11A C12A C13A 115(2) . .
C11A C12A H12W 108.6 . .
C13A C12A H12W 108.6 . .
C11A C12A H12X 108.6 . .
C13A C12A H12X 108.6 . .
H12W C12A H12X 107.6 . .
C12A C13A C14A 110(3) . .
C12A C13A H13W 109.7 . .
C14A C13A H13W 109.7 . .
C12A C13A H13X 109.7 . .
C14A C13A H13X 109.7 . .
H13W C13A H13X 108.2 . .
C13A C14A C15A 107(3) . .
C13A C14A H14N 110.3 . .
C15A C14A H14N 110.3 . .
C13A C14A H14O 110.3 . .
C15A C14A H14O 110.3 . .
H14N C14A H14O 108.5 . .
C10A C15A C14A 110(2) . .
C10A C15A H15D 109.6 . .
C14A C15A H15D 109.7 . .
C10A C15A H15E 109.6 . .
C14A C15A H15E 109.6 . .
H15D C15A H15E 108.2 . .
C16S N6S Zn4 127.0(7) . .
C16S N6S H6SC 105.6 . .
Zn4 N6S H6SC 105.6 . .
C16S N6S H6SD 105.6 . .
Zn4 N6S H6SD 105.6 . .
H6SC N6S H6SD 106.1 . .
C104 N101 C101 106.2(8) . .
C104 N101 Zn3 124.6(6) . .
C101 N101 Zn3 128.8(7) . .
C106 N102 C109 105.5(8) . .
C106 N102 Zn3 125.5(6) . .
C109 N102 Zn3 128.8(7) . .
C111 N103 C114 106.8(8) . .
C111 N103 Zn3 126.9(7) . .
C114 N103 Zn3 125.5(7) . .
C116 N104 C119 106.7(8) . .
C116 N104 Zn3 123.1(6) . .
C119 N104 Zn3 129.2(7) . .
C138 N105 C141 112.4(8) . .
C138 N105 H10C 123.8 . .
C141 N105 H10C 123.8 . .
C154 N151 C151 107.5(8) . .
C154 N151 Zn4 123.1(6) . .
C151 N151 Zn4 126.6(7) . .
C159 N152 C156 106.0(8) . .
C159 N152 Zn4 125.5(7) . .
C156 N152 Zn4 127.1(6) . .
C161 N153 C164 105.3(9) . .
C161 N153 Zn4 126.1(7) . .
C164 N153 Zn4 127.4(7) . .
C169 N154 C166 106.8(9) . .
C169 N154 Zn4 129.5(7) . .
C166 N154 Zn4 123.2(7) . .
C16S C16S N6S 108.5(8) 2_755 .
C16S C16S C17S 110.6(8) 2_755 .
N6S C16S C17S 109.5(10) . .
C16S C16S H16A 114.0 2_755 .
N6S C16S H16A 108.2 . .
C17S C16S H16A 105.9 . .
C18S C17S C16S 109.6(10) . .
C18S C17S H17R 109.8 . .
C16S C17S H17R 109.8 . .
C18S C17S H17S 109.8 . .
C16S C17S H17S 109.8 . .
H17R C17S H17S 108.2 . .
C17S C18S C18S 111.1(8) . 2_755
C17S C18S H18A 110.3 . .
C18S C18S H18A 109.9 2_755 .
C17S C18S H18B 110.2 . .
C18S C18S H18B 109.6 2_755 .
H18A C18S H18B 105.6 . .
N101 C101 C120 123.3(9) . .
N101 C101 C102 108.3(9) . .
C120 C101 C102 128.1(9) . .
C103 C102 C101 107.1(9) . .
C103 C102 C121 121.9(9) . .
C101 C102 C121 131.0(9) . .
C102 C103 C104 107.3(9) . .
C102 C103 C123 129.3(9) . .
C104 C103 C123 123.3(9) . .
N101 C104 C105 126.1(9) . .
N101 C104 C103 111.1(8) . .
C105 C104 C103 122.8(9) . .
C104 C105 C106 127.1(10) . .
C104 C105 H10D 116.5 . .
C106 C105 H10D 116.5 . .
N102 C106 C105 125.4(10) . .
N102 C106 C107 110.6(9) . .
C105 C106 C107 124.1(10) . .
C108 C107 C106 106.5(10) . .
C108 C107 C125 128.2(10) . .
C106 C107 C125 125.2(9) . .
C107 C108 C109 106.2(9) . .
C107 C108 C127 130.0(11) . .
C109 C108 C127 123.7(10) . .
N102 C109 C110 123.1(10) . .
N102 C109 C108 111.2(9) . .
C110 C109 C108 125.5(10) . .
C109 C110 C111 126.7(10) . .
C109 C110 H11B 116.7 . .
C111 C110 H11B 116.7 . .
N103 C111 C110 125.3(10) . .
N103 C111 C112 110.6(9) . .
C110 C111 C112 124.1(10) . .
C113 C112 C111 105.5(9) . .
C113 C112 C129 126.6(10) . .
C111 C112 C129 127.9(10) . .
C112 C113 C114 106.4(9) . .
C112 C113 C131 126.9(9) . .
C114 C113 C131 126.7(10) . .
C115 C114 N103 124.1(9) . .
C115 C114 C113 125.2(9) . .
N103 C114 C113 110.7(9) . .
C114 C115 C116 129.2(10) . .
C114 C115 H11A 115.4 . .
C116 C115 H11A 115.4 . .
N104 C116 C115 126.1(9) . .
N104 C116 C117 108.7(9) . .
C115 C116 C117 125.2(10) . .
C118 C117 C116 108.8(9) . .
C118 C117 C133 127.5(10) . .
C116 C117 C133 123.5(9) . .
C117 C118 C119 105.6(9) . .
C117 C118 C135 120.7(10) . .
C119 C118 C135 133.7(9) . .
N104 C119 C120 122.8(9) . .
N104 C119 C118 110.2(8) . .
C120 C119 C118 127.0(9) . .
C101 C120 C119 125.9(9) . .
C101 C120 C137 117.3(9) . .
C119 C120 C137 116.7(9) . .
C102 C121 C122 113.2(9) . .
C102 C121 H12B 108.9 . .
C122 C121 H12B 108.9 . .
C102 C121 H12C 108.9 . .
C122 C121 H12C 108.9 . .
H12B C121 H12C 107.7 . .
C121 C122 H12H 109.5 . .
C121 C122 H12I 109.5 . .
H12H C122 H12I 109.5 . .
C121 C122 H12J 109.5 . .
H12H C122 H12J 109.5 . .
H12I C122 H12J 109.5 . .
C103 C123 C124 111.1(9) . .
C103 C123 H12F 109.4 . .
C124 C123 H12F 109.4 . .
C103 C123 H12G 109.4 . .
C124 C123 H12G 109.4 . .
H12F C123 H12G 108.0 . .
C123 C124 H12N 109.5 . .
C123 C124 H12O 109.5 . .
H12N C124 H12O 109.5 . .
C123 C124 H12P 109.5 . .
H12N C124 H12P 109.5 . .
H12O C124 H12P 109.5 . .
C107 C125 C126 112.3(9) . .
C107 C125 H12D 109.2 . .
C126 C125 H12D 109.2 . .
C107 C125 H12E 109.2 . .
C126 C125 H12E 109.2 . .
H12D C125 H12E 107.9 . .
C125 C126 H12K 109.5 . .
C125 C126 H12L 109.5 . .
H12K C126 H12L 109.5 . .
C125 C126 H12M 109.5 . .
H12K C126 H12M 109.5 . .
H12L C126 H12M 109.5 . .
C128 C127 C108 112.3(14) . .
C128 C127 H12Y 109.1 . .
C108 C127 H12Y 109.1 . .
C128 C127 H12Z 109.1 . .
C108 C127 H12Z 109.1 . .
H12Y C127 H12Z 107.9 . .
C127 C128 H12S 109.5 . .
C127 C128 H12T 109.5 . .
H12S C128 H12T 109.5 . .
C127 C128 H12U 109.5 . .
H12S C128 H12U 109.5 . .
H12T C128 H12U 109.5 . .
C130 C129 C112 110.7(11) . .
C130 C129 H12Q 109.5 . .
C112 C129 H12Q 109.5 . .
C130 C129 H12R 109.5 . .
C112 C129 H12R 109.5 . .
H12Q C129 H12R 108.1 . .
C129 C130 H13R 109.5 . .
C129 C130 H13S 109.5 . .
H13R C130 H13S 109.5 . .
C129 C130 H13T 109.5 . .
H13R C130 H13T 109.5 . .
H13S C130 H13T 109.5 . .
C113 C131 C132 111.7(9) . .
C113 C131 H13J 109.3 . .
C132 C131 H13J 109.3 . .
C113 C131 H13K 109.3 . .
C132 C131 H13K 109.3 . .
H13J C131 H13K 107.9 . .
C131 C132 H13L 109.5 . .
C131 C132 H13M 109.5 . .
H13L C132 H13M 109.5 . .
C131 C132 H13N 109.5 . .
H13L C132 H13N 109.5 . .
H13M C132 H13N 109.5 . .
C117 C133 C134 113.2(9) . .
C117 C133 H13F 108.9 . .
C134 C133 H13F 108.9 . .
C117 C133 H13G 108.9 . .
C134 C133 H13G 108.9 . .
H13F C133 H13G 107.7 . .
C133 C134 H13C 109.5 . .
C133 C134 H13D 109.5 . .
H13C C134 H13D 109.5 . .
C133 C134 H13E 109.5 . .
H13C C134 H13E 109.5 . .
H13D C134 H13E 109.5 . .
C118 C135 C136 112.6(10) . .
C118 C135 H13H 109.1 . .
C136 C135 H13H 109.1 . .
C118 C135 H13I 109.1 . .
C136 C135 H13I 109.1 . .
H13H C135 H13I 107.8 . .
C135 C136 H13O 109.5 . .
C135 C136 H13P 109.5 . .
H13O C136 H13P 109.5 . .
C135 C136 H13Q 109.5 . .
H13O C136 H13Q 109.5 . .
H13P C136 H13Q 109.5 . .
C138 C137 C120 113.6(9) . .
C138 C137 H13A 108.9 . .
C120 C137 H13A 108.9 . .
C138 C137 H13B 108.9 . .
C120 C137 H13B 108.9 . .
H13A C137 H13B 107.7 . .
N105 C138 C139 105.9(10) . .
N105 C138 C137 125.4(9) . .
C139 C138 C137 128.7(11) . .
C138 C139 C140 107.1(9) . .
C138 C139 C143 123.6(11) . .
C140 C139 C143 129.3(9) . .
C141 C140 C139 109.3(9) . .
C141 C140 C145 125.2(11) . .
C139 C140 C145 125.4(9) . .
C140 C141 N105 105.2(10) . .
C140 C141 C142 131.7(10) . .
N105 C141 C142 123.0(9) . .
C170 C142 C141 116.7(9) . .
C170 C142 H14A 108.1 . .
C141 C142 H14A 108.1 . .
C170 C142 H14P 108.1 . .
C141 C142 H14P 108.1 . .
H14A C142 H14P 107.3 . .
C139 C143 C144 113.4(9) . .
C139 C143 H14B 108.9 . .
C144 C143 H14B 108.9 . .
C139 C143 H14C 108.9 . .
C144 C143 H14C 108.9 . .
H14B C143 H14C 107.7 . .
C143 C144 H14F 109.5 . .
C143 C144 H14G 109.5 . .
H14F C144 H14G 109.5 . .
C143 C144 H14H 109.5 . .
H14F C144 H14H 109.5 . .
H14G C144 H14H 109.5 . .
C146 C145 C140 110.4(9) . .
C146 C145 H14D 109.6 . .
C140 C145 H14D 109.6 . .
C146 C145 H14E 109.6 . .
C140 C145 H14E 109.6 . .
H14D C145 H14E 108.1 . .
C145 C146 H14I 109.5 . .
C145 C146 H14J 109.5 . .
H14I C146 H14J 109.5 . .
C145 C146 H14K 109.5 . .
H14I C146 H14K 109.5 . .
H14J C146 H14K 109.5 . .
N151 C151 C170 122.6(9) . .
N151 C151 C152 109.0(8) . .
C170 C151 C152 128.0(9) . .
C153 C152 C151 106.4(8) . .
C153 C152 C171 120.6(9) . .
C151 C152 C171 132.8(10) . .
C152 C153 C154 107.7(9) . .
C152 C153 C173 128.8(9) . .
C154 C153 C173 123.5(9) . .
C155 C154 N151 125.8(9) . .
C155 C154 C153 124.8(10) . .
N151 C154 C153 109.2(9) . .
C156 C155 C154 128.8(10) . .
C156 C155 H15F 115.6 . .
C154 C155 H15F 115.6 . .
C155 C156 N152 123.4(9) . .
C155 C156 C157 125.1(10) . .
N152 C156 C157 111.2(8) . .
C158 C157 C156 107.3(9) . .
C158 C157 C175 125.8(9) . .
C156 C157 C175 126.9(8) . .
C157 C158 C159 105.0(9) . .
C157 C158 C177 128.4(10) . .
C159 C158 C177 126.3(9) . .
N152 C159 C160 124.6(10) . .
N152 C159 C158 110.4(9) . .
C160 C159 C158 124.9(9) . .
C161 C160 C159 126.4(10) . .
C161 C160 H16C 116.8 . .
C159 C160 H16C 116.8 . .
N153 C161 C160 123.6(9) . .
N153 C161 C162 109.4(10) . .
C160 C161 C162 126.7(10) . .
C163 C162 C161 108.1(10) . .
C163 C162 C179 129.4(11) . .
C161 C162 C179 122.3(11) . .
C162 C163 C164 105.9(10) . .
C162 C163 C181 128.6(10) . .
C164 C163 C181 125.4(10) . .
C165 C164 N153 122.2(10) . .
C165 C164 C163 126.5(10) . .
N153 C164 C163 111.3(9) . .
C164 C165 C166 129.3(10) . .
C164 C165 H16D 115.3 . .
C166 C165 H16D 115.3 . .
N154 C166 C165 125.6(9) . .
N154 C166 C167 109.3(9) . .
C165 C166 C167 125.2(10) . .
C168 C167 C166 108.2(10) . .
C168 C167 C183 128.8(10) . .
C166 C167 C183 123.0(10) . .
C167 C168 C169 106.8(9) . .
C167 C168 C185 122.7(10) . .
C169 C168 C185 129.3(10) . .
N154 C169 C170 122.7(9) . .
N154 C169 C168 108.9(9) . .
C170 C169 C168 128.4(10) . .
C169 C170 C151 124.8(9) . .
C169 C170 C142 117.7(9) . .
C151 C170 C142 117.5(9) . .
C172 C171 C152 112.7(10) . .
C172 C171 H17P 109.1 . .
C152 C171 H17P 109.1 . .
C172 C171 H17Q 109.1 . .
C152 C171 H17Q 109.1 . .
H17P C171 H17Q 107.8 . .
C171 C172 H17M 109.5 . .
C171 C172 H17N 109.5 . .
H17M C172 H17N 109.5 . .
C171 C172 H17O 109.5 . .
H17M C172 H17O 109.5 . .
H17N C172 H17O 109.5 . .
C153 C173 C174 112.7(9) . .
C153 C173 H17H 109.0 . .
C174 C173 H17H 109.0 . .
C153 C173 H17I 109.0 . .
C174 C173 H17I 109.0 . .
H17H C173 H17I 107.8 . .
C173 C174 H17C 109.5 . .
C173 C174 H17D 109.5 . .
H17C C174 H17D 109.5 . .
C173 C174 H17E 109.5 . .
H17C C174 H17E 109.5 . .
H17D C174 H17E 109.5 . .
C157 C175 C176 108.9(10) . .
C157 C175 H17A 109.9 . .
C176 C175 H17A 109.9 . .
C157 C175 H17B 109.9 . .
C176 C175 H17B 109.9 . .
H17A C175 H17B 108.3 . .
C175 C176 H17J 109.5 . .
C175 C176 H17K 109.5 . .
H17J C176 H17K 109.5 . .
C175 C176 H17L 109.5 . .
H17J C176 H17L 109.5 . .
H17K C176 H17L 109.5 . .
C158 C177 C178 111.3(10) . .
C158 C177 H17F 109.4 . .
C178 C177 H17F 109.4 . .
C158 C177 H17G 109.4 . .
C178 C177 H17G 109.4 . .
H17F C177 H17G 108.0 . .
C177 C178 H17V 109.5 . .
C177 C178 H17W 109.5 . .
H17V C178 H17W 109.5 . .
C177 C178 H17X 109.5 . .
H17V C178 H17X 109.5 . .
H17W C178 H17X 109.5 . .
C180 C179 C162 111.6(15) . .
C180 C179 H17T 109.3 . .
C162 C179 H17T 109.3 . .
C180 C179 H17U 109.3 . .
C162 C179 H17U 109.3 . .
H17T C179 H17U 108.0 . .
C179 C180 H18R 109.5 . .
C179 C180 H18S 109.5 . .
H18R C180 H18S 109.5 . .
C179 C180 H18T 109.5 . .
H18R C180 H18T 109.5 . .
H18S C180 H18T 109.5 . .
C163 C181 C182 112.8(10) . .
C163 C181 H18P 109.0 . .
C182 C181 H18P 109.0 . .
C163 C181 H18Q 109.0 . .
C182 C181 H18Q 109.0 . .
H18P C181 H18Q 107.8 . .
C181 C182 H18M 109.5 . .
C181 C182 H18N 109.5 . .
H18M C182 H18N 109.5 . .
C181 C182 H18O 109.5 . .
H18M C182 H18O 109.5 . .
H18N C182 H18O 109.5 . .
C167 C183 C184 115.6(10) . .
C167 C183 H18E 108.4 . .
C184 C183 H18E 108.4 . .
C167 C183 H18F 108.4 . .
C184 C183 H18F 108.4 . .
H18E C183 H18F 107.4 . .
C183 C184 H18J 109.5 . .
C183 C184 H18K 109.5 . .
H18J C184 H18K 109.5 . .
C183 C184 H18L 109.5 . .
H18J C184 H18L 109.5 . .
H18K C184 H18L 109.5 . .
C168 C185 C186 112.4(9) . .
C168 C185 H18C 109.1 . .
C186 C185 H18C 109.1 . .
C168 C185 H18D 109.1 . .
C186 C185 H18D 109.1 . .
H18C C185 H18D 107.9 . .
C185 C186 H18G 109.5 . .
C185 C186 H18H 109.5 . .
H18G C186 H18H 109.5 . .
C185 C186 H18I 109.5 . .
H18G C186 H18I 109.5 . .
H18H C186 H18I 109.5 . .

loop_
_geom_bond_atom_site_label_1
_geom_bond_atom_site_label_2
_geom_bond_distance
_geom_bond_site_symmetry_2
Zn1 N3 2.067(8) .
Zn1 N1 2.085(8) .
Zn1 N4 2.087(8) .
Zn1 N2 2.092(9) .
Zn1 N1S 2.158(8) .
Zn2 N52 2.047(8) .
Zn2 N54 2.056(7) .
Zn2 N53 2.083(7) .
Zn2 N51 2.093(7) .
Zn2 N3S 2.165(8) .
N1 C4 1.374(12) .
N1 C1 1.375(11) .
N1S C1S 1.483(12) .
N1S H1SA 0.9100 .
N1S H1SC 0.9100 .
N2S C2S 1.440(12) .
N2S H2SA 0.8800 .
N2S H2SB 0.8800 .
N3S C7S 1.512(12) .
N3S H3SA 0.9100 .
N3S H3SD 0.9100 .
C1S C6S 1.522(14) .
C1S C2S 1.536(15) .
C1S H1SB 1.0000 .
C2S C3S 1.532(14) .
C2S H2SC 1.0000 .
C3S C4S 1.518(15) .
C3S H3SB 0.9900 .
C3S H3SC 0.9900 .
C4S C5S 1.491(18) .
C4S H4SA 0.9900 .
C4S H4SB 0.9900 .
C5S C6S 1.562(15) .
C5S H5SA 0.9900 .
C5S H5SB 0.9900 .
C6S H6SA 0.9900 .
C6S H6SB 0.9900 .
C7S C8S 1.485(15) .
C7S C7S 1.53(2) 2_656
C7S H7SA 0.9879 .
C8S C9S 1.587(19) .
C8S H8SA 0.9900 .
C8S H8SB 0.9900 .
C9S C9S 1.39(3) 2_656
C9S H9SA 0.9780 .
C9S H9SB 0.9641 .
N2 C9 1.366(12) .
N2 C6 1.382(13) .
N3 C11 1.377(12) .
N3 C14 1.407(12) .
N4 C19 1.356(11) .
N4 C16 1.378(12) .
N5 C41 1.344(12) .
N5 C38 1.355(11) .
N5 H5A 0.8800 .
N51 C54 1.346(11) .
N51 C51 1.377(10) .
N52 C59 1.363(11) .
N52 C56 1.375(12) .
N53 C61 1.380(11) .
N53 C64 1.403(12) .
N54 C66 1.360(12) .
N54 C69 1.371(11) .
C1 C20 1.445(13) .
C1 C2 1.492(13) .
C2 C3 1.362(14) .
C2 C21 1.479(13) .
C3 C4 1.472(13) .
C3 C23 1.508(14) .
C4 C5 1.375(13) .
C5 C6 1.372(13) .
C5 H5B 0.9500 .
C6 C7 1.428(13) .
C7 C8 1.346(14) .
C7 C25 1.493(14) .
C8 C9 1.468(15) .
C8 C27 1.516(14) .
C9 C10 1.378(14) .
C10 C11 1.399(14) .
C10 H10A 0.9500 .
C11 C12 1.444(14) .
C12 C13 1.337(14) .
C12 C29 1.510(13) .
C13 C14 1.436(13) .
C13 C31 1.515(14) .
C14 C15 1.354(13) .
C15 C16 1.396(13) .
C15 H15A 0.9500 .
C16 C17 1.455(13) .
C17 C18 1.362(13) .
C17 C33 1.504(14) .
C18 C19 1.479(14) .
C18 C35 1.496(13) .
C19 C20 1.429(13) .
C20 C37 1.525(12) .
C21 C22 1.525(13) .
C21 H21A 0.9900 .
C21 H21B 0.9900 .
C22 H22A 0.9800 .
C22 H22B 0.9800 .
C22 H22C 0.9800 .
C23 C24 1.501(15) .
C23 H23A 0.9900 .
C23 H23B 0.9900 .
C24 H24A 0.9800 .
C24 H24B 0.9800 .
C24 H24C 0.9800 .
C25 C26 1.525(15) .
C25 H25A 0.9900 .
C25 H25B 0.9900 .
C26 H26A 0.9800 .
C26 H26B 0.9800 .
C26 H26C 0.9800 .
C27 C28 1.442(19) .
C27 H27A 0.9900 .
C27 H27B 0.9900 .
C28 H28A 0.9800 .
C28 H28B 0.9800 .
C28 H28C 0.9800 .
C29 C30 1.581(17) .
C29 H29A 0.9900 .
C29 H29B 0.9900 .
C30 H30A 0.9800 .
C30 H30B 0.9800 .
C30 H30C 0.9800 .
C31 C32 1.518(18) .
C31 H31A 0.9900 .
C31 H31B 0.9900 .
C32 H32A 0.9800 .
C32 H32B 0.9800 .
C32 H32C 0.9800 .
C33 C34 1.532(14) .
C33 H33A 0.9900 .
C33 H33B 0.9900 .
C34 H34A 0.9800 .
C34 H34B 0.9800 .
C34 H34C 0.9800 .
C35 C36 1.535(15) .
C35 H35A 0.9900 .
C35 H35B 0.9900 .
C36 H36A 0.9800 .
C36 H36B 0.9800 .
C36 H36C 0.9800 .
C37 C38 1.504(14) .
C37 H37A 0.9900 .
C37 H37B 0.9900 .
C38 C39 1.396(13) .
C39 C40 1.427(13) .
C39 C43 1.504(12) .
C40 C41 1.371(12) .
C40 C45 1.500(13) .
C41 C42 1.495(13) .
C42 C70 1.528(12) .
C42 H42A 0.9900 .
C42 H42B 0.9900 .
C43 C44 1.538(13) .
C43 H43A 0.9900 .
C43 H43B 0.9900 .
C44 H44A 0.9800 .
C44 H44B 0.9800 .
C44 H44C 0.9800 .
C45 C46 1.552(14) .
C45 H45A 0.9900 .
C45 H45B 0.9900 .
C46 H46A 0.9800 .
C46 H46B 0.9800 .
C46 H46C 0.9800 .
C51 C70 1.439(13) .
C51 C52 1.458(12) .
C52 C53 1.376(13) .
C52 C71 1.512(12) .
C53 C54 1.432(12) .
C53 C73 1.502(13) .
C54 C55 1.413(12) .
C55 C56 1.382(12) .
C55 H55A 0.9500 .
C56 C57 1.491(13) .
C57 C58 1.317(14) .
C57 C75 1.529(17) .
C58 C59 1.460(15) .
C58 C77 1.505(14) .
C59 C60 1.395(14) .
C60 C61 1.377(14) .
C60 H60A 0.9500 .
C61 C62 1.464(12) .
C62 C63 1.351(13) .
C62 C79 1.508(12) .
C63 C64 1.436(12) .
C63 C81 1.532(14) .
C64 C65 1.367(13) .
C65 C66 1.403(12) .
C65 H65A 0.9500 .
C66 C67 1.437(13) .
C67 C68 1.365(12) .
C67 C83 1.504(13) .
C68 C69 1.463(13) .
C68 C85 1.510(12) .
C69 C70 1.417(13) .
C71 C72 1.539(14) .
C71 H71A 0.9900 .
C71 H71B 0.9900 .
C72 H72A 0.9800 .
C72 H72B 0.9800 .
C72 H72C 0.9800 .
C73 C74 1.519(14) .
C73 H73A 0.9900 .
C73 H73B 0.9900 .
C74 H74A 0.9800 .
C74 H74B 0.9800 .
C74 H74C 0.9800 .
C75 C76 1.404(18) .
C75 H75A 0.9900 .
C75 H75B 0.9900 .
C76 H76A 0.9800 .
C76 H76B 0.9800 .
C76 H76C 0.9800 .
C77 C78 1.532(19) .
C77 H77A 0.9900 .
C77 H77B 0.9900 .
C78 H78A 0.9800 .
C78 H78B 0.9800 .
C78 H78C 0.9800 .
C79 C80 1.527(15) .
C79 H79A 0.9900 .
C79 H79B 0.9900 .
C80 H80A 0.9800 .
C80 H80B 0.9800 .
C80 H80C 0.9800 .
C81 C82 1.526(14) .
C81 H81A 0.9900 .
C81 H81B 0.9900 .
C82 H82A 0.9800 .
C82 H82B 0.9800 .
C82 H82C 0.9800 .
C83 C84 1.512(13) .
C83 H83A 0.9900 .
C83 H83B 0.9900 .
C84 H84A 0.9800 .
C84 H84B 0.9800 .
C84 H84C 0.9800 .
C85 C86 1.533(14) .
C85 H85A 0.9900 .
C85 H85B 0.9900 .
C86 H86A 0.9800 .
C86 H86B 0.9800 .
C86 H86C 0.9800 .
Zn3 N101 2.063(7) .
Zn3 N102 2.066(8) .
Zn3 N104 2.071(8) .
Zn3 N103 2.099(8) .
Zn3 N4S 2.122(9) .
Zn4 N152 2.039(9) .
Zn4 N153 2.052(9) .
Zn4 N151 2.069(8) .
Zn4 N154 2.079(9) .
Zn4 N6S 2.240(9) .
N4S C10A 1.44(3) .
N4S C10S 1.56(2) .
N4S H4SC 0.9186 .
N4S H4SD 0.9194 .
N5S C11S 1.45(2) .
N5S H5SC 0.8800 .
N5S H5SD 0.8800 .
C10S C15S 1.40(5) .
C10S C11S 1.56(3) .
C10S H10B 1.0000 .
C11S C12S 1.59(5) .
C11S H11C 1.0000 .
C12S C13S 1.36(5) .
C12S H12A 0.9900 .
C12S H12V 0.9900 .
C13S C14S 1.50(3) .
C13S H13U 0.9900 .
C13S H13V 0.9900 .
C14S C15S 1.47(5) .
C14S H14L 0.9900 .
C14S H14M 0.9900 .
C15S H15B 0.9900 .
C15S H15C 0.9900 .
N5SA C11A 1.48(4) .
N5SA H5SE 0.8800 .
N5SA H5SF 0.8800 .
C10A C15A 1.55(4) .
C10A C11A 1.58(4) .
C10A H10E 1.0000 .
C11A C12A 1.44(4) .
C11A H11D 1.0000 .
C12A C13A 1.57(4) .
C12A H12W 0.9900 .
C12A H12X 0.9900 .
C13A C14A 1.57(5) .
C13A H13W 0.9900 .
C13A H13X 0.9900 .
C14A C15A 1.61(5) .
C14A H14N 0.9900 .
C14A H14O 0.9900 .
C15A H15D 0.9900 .
C15A H15E 0.9900 .
N6S C16S 1.493(14) .
N6S H6SC 0.9100 .
N6S H6SD 0.9100 .
N101 C104 1.370(12) .
N101 C101 1.398(11) .
N102 C106 1.359(12) .
N102 C109 1.379(12) .
N103 C111 1.355(12) .
N103 C114 1.365(12) .
N104 C116 1.386(13) .
N104 C119 1.387(11) .
N105 C138 1.374(14) .
N105 C141 1.405(13) .
N105 H10C 0.8800 .
N151 C154 1.383(13) .
N151 C151 1.383(11) .
N152 C159 1.376(12) .
N152 C156 1.380(13) .
N153 C161 1.374(13) .
N153 C164 1.385(13) .
N154 C169 1.356(12) .
N154 C166 1.388(13) .
C16S C16S 1.44(2) 2_755
C16S C17S 1.523(16) .
C16S H16A 0.9840 .
C17S C18S 1.506(16) .
C17S H17R 0.9900 .
C17S H17S 0.9900 .
C18S C18S 1.51(2) 2_755
C18S H18A 0.9814 .
C18S H18B 0.9698 .
C101 C120 1.427(14) .
C101 C102 1.480(13) .
C102 C103 1.350(14) .
C102 C121 1.547(12) .
C103 C104 1.439(13) .
C103 C123 1.519(14) .
C104 C105 1.389(13) .
C105 C106 1.391(13) .
C105 H10D 0.9500 .
C106 C107 1.473(14) .
C107 C108 1.357(14) .
C107 C125 1.507(15) .
C108 C109 1.450(15) .
C108 C127 1.512(15) .
C109 C110 1.394(14) .
C110 C111 1.395(15) .
C110 H11B 0.9500 .
C111 C112 1.467(14) .
C112 C113 1.384(14) .
C112 C129 1.499(13) .
C113 C114 1.447(13) .
C113 C131 1.507(14) .
C114 C115 1.361(13) .
C115 C116 1.386(13) .
C115 H11A 0.9500 .
C116 C117 1.448(14) .
C117 C118 1.368(14) .
C117 C133 1.508(14) .
C118 C119 1.456(13) .
C118 C135 1.511(13) .
C119 C120 1.435(13) .
C120 C137 1.528(13) .
C121 C122 1.550(13) .
C121 H12B 0.9900 .
C121 H12C 0.9900 .
C122 H12H 0.9800 .
C122 H12I 0.9800 .
C122 H12J 0.9800 .
C123 C124 1.554(14) .
C123 H12F 0.9900 .
C123 H12G 0.9900 .
C124 H12N 0.9800 .
C124 H12O 0.9800 .
C124 H12P 0.9800 .
C125 C126 1.552(14) .
C125 H12D 0.9900 .
C125 H12E 0.9900 .
C126 H12K 0.9800 .
C126 H12L 0.9800 .
C126 H12M 0.9800 .
C127 C128 1.38(2) .
C127 H12Y 0.9900 .
C127 H12Z 0.9900 .
C128 H12S 0.9800 .
C128 H12T 0.9800 .
C128 H12U 0.9800 .
C129 C130 1.478(17) .
C129 H12Q 0.9900 .
C129 H12R 0.9900 .
C130 H13R 0.9800 .
C130 H13S 0.9800 .
C130 H13T 0.9800 .
C131 C132 1.543(15) .
C131 H13J 0.9900 .
C131 H13K 0.9900 .
C132 H13L 0.9800 .
C132 H13M 0.9800 .
C132 H13N 0.9800 .
C133 C134 1.528(14) .
C133 H13F 0.9900 .
C133 H13G 0.9900 .
C134 H13C 0.9800 .
C134 H13D 0.9800 .
C134 H13E 0.9800 .
C135 C136 1.530(14) .
C135 H13H 0.9900 .
C135 H13I 0.9900 .
C136 H13O 0.9800 .
C136 H13P 0.9800 .
C136 H13Q 0.9800 .
C137 C138 1.496(15) .
C137 H13A 0.9900 .
C137 H13B 0.9900 .
C138 C139 1.411(13) .
C139 C140 1.436(15) .
C139 C143 1.496(14) .
C140 C141 1.379(13) .
C140 C145 1.523(13) .
C141 C142 1.496(14) .
C142 C170 1.489(13) .
C142 H14A 0.9900 .
C142 H14P 0.9900 .
C143 C144 1.523(14) .
C143 H14B 0.9900 .
C143 H14C 0.9900 .
C144 H14F 0.9800 .
C144 H14G 0.9800 .
C144 H14H 0.9800 .
C145 C146 1.516(14) .
C145 H14D 0.9900 .
C145 H14E 0.9900 .
C146 H14I 0.9800 .
C146 H14J 0.9800 .
C146 H14K 0.9800 .
C151 C170 1.420(14) .
C151 C152 1.449(13) .
C152 C153 1.384(13) .
C152 C171 1.534(13) .
C153 C154 1.431(13) .
C153 C173 1.513(14) .
C154 C155 1.378(13) .
C155 C156 1.363(12) .
C155 H15F 0.9500 .
C156 C157 1.431(13) .
C157 C158 1.390(13) .
C157 C175 1.491(14) .
C158 C159 1.479(14) .
C158 C177 1.483(14) .
C159 C160 1.393(14) .
C160 C161 1.380(15) .
C160 H16C 0.9500 .
C161 C162 1.460(14) .
C162 C163 1.345(15) .
C162 C179 1.510(17) .
C163 C164 1.442(14) .
C163 C181 1.493(14) .
C164 C165 1.380(14) .
C165 C166 1.416(14) .
C165 H16D 0.9500 .
C166 C167 1.435(14) .
C167 C168 1.328(14) .
C167 C183 1.493(15) .
C168 C169 1.480(14) .
C168 C185 1.511(15) .
C169 C170 1.417(14) .
C171 C172 1.526(16) .
C171 H17P 0.9900 .
C171 H17Q 0.9900 .
C172 H17M 0.9800 .
C172 H17N 0.9800 .
C172 H17O 0.9800 .
C173 C174 1.544(15) .
C173 H17H 0.9900 .
C173 H17I 0.9900 .
C174 H17C 0.9800 .
C174 H17D 0.9800 .
C174 H17E 0.9800 .
C175 C176 1.545(15) .
C175 H17A 0.9900 .
C175 H17B 0.9900 .
C176 H17J 0.9800 .
C176 H17K 0.9800 .
C176 H17L 0.9800 .
C177 C178 1.549(16) .
C177 H17F 0.9900 .
C177 H17G 0.9900 .
C178 H17V 0.9800 .
C178 H17W 0.9800 .
C178 H17X 0.9800 .
C179 C180 1.47(2) .
C179 H17T 0.9900 .
C179 H17U 0.9900 .
C180 H18R 0.9800 .
C180 H18S 0.9800 .
C180 H18T 0.9800 .
C181 C182 1.513(16) .
C181 H18P 0.9900 .
C181 H18Q 0.9900 .
C182 H18M 0.9800 .
C182 H18N 0.9800 .
C182 H18O 0.9800 .
C183 C184 1.531(15) .
C183 H18E 0.9900 .
C183 H18F 0.9900 .
C184 H18J 0.9800 .
C184 H18K 0.9800 .
C184 H18L 0.9800 .
C185 C186 1.539(16) .
C185 H18C 0.9900 .
C185 H18D 0.9900 .
C186 H18G 0.9800 .
C186 H18H 0.9800 .
C186 H18I 0.9800 .
